data_4348612
loop_
_publ_author_name
'Ooi, Shota'
'Tanaka, Takayuki'
'Osuka, Atsuhiro'

_publ_section_title
;
 Metal Complexes of meso-meso Linked Corrole Dimers.
;
_journal_issue 17
_journal_name_full 'Inorganic chemistry'
_journal_page_first 8920
_journal_page_last 8927
_journal_paper_doi 10.1021/acs.inorgchem.6b01422
_journal_volume 55
_journal_year 2016
_chemical_formula_moiety '2(C72 H26 F20 Ga2 N10), 2(C7), 3.5(C4 O2), C5 H5 N'
_chemical_formula_sum 'C177 H57 F40 Ga4 N21 O7'
_chemical_formula_weight 3628.31
_space_group_crystal_system monoclinic
_space_group_IT_number 14
_space_group_name_Hall '-P 2ybc'
_space_group_name_H-M_alt 'P 1 21/c 1'
_atom_sites_solution_hydrogens geom
_audit_creation_method SHELXL-2014/7
_cell_angle_alpha 90
_cell_angle_beta 93.941(3)
_cell_angle_gamma 90
_cell_formula_units_Z 4
_cell_length_a 19.465(2)
_cell_length_b 31.878(4)
_cell_length_c 25.622(3)
_cell_measurement_reflns_used 11350
_cell_measurement_temperature 93(2)
_cell_measurement_theta_max 68.2
_cell_measurement_theta_min 25.2
_cell_volume 15861(3)
_computing_structure_refinement 'SHELXL-2014/7 (Sheldrick, 2014)'
_diffrn_ambient_temperature 93(2)
_diffrn_detector_area_resol_mean 5.8140
_diffrn_measured_fraction_theta_full 0.984
_diffrn_measured_fraction_theta_max 0.984
_diffrn_measurement_device_type 'Rigaku XtaLAB P200'
_diffrn_measurement_method \w
_diffrn_radiation_type CuK\a
_diffrn_radiation_wavelength 1.54187
_diffrn_reflns_av_R_equivalents 0.0431
_diffrn_reflns_av_unetI/netI 0.0372
_diffrn_reflns_Laue_measured_fraction_full 0.984
_diffrn_reflns_Laue_measured_fraction_max 0.984
_diffrn_reflns_limit_h_max 21
_diffrn_reflns_limit_h_min -23
_diffrn_reflns_limit_k_max 37
_diffrn_reflns_limit_k_min -37
_diffrn_reflns_limit_l_max 30
_diffrn_reflns_limit_l_min -29
_diffrn_reflns_number 96285
_diffrn_reflns_point_group_measured_fraction_full 0.984
_diffrn_reflns_point_group_measured_fraction_max 0.984
_diffrn_reflns_theta_full 65.998
_diffrn_reflns_theta_max 65.998
_diffrn_reflns_theta_min 6.532
_diffrn_source 'fine-focus sealed tube'
_exptl_absorpt_coefficient_mu 1.775
_exptl_absorpt_correction_type multi-scan
_exptl_absorpt_process_details 'REQAB (Rigaku, 1998)'
_exptl_crystal_colour red
_exptl_crystal_density_diffrn 1.519
_exptl_crystal_description prism
_exptl_crystal_F_000 7224
_exptl_crystal_size_max 0.070
_exptl_crystal_size_mid 0.040
_exptl_crystal_size_min 0.030
_exptl_transmission_factor_max 0.948
_exptl_transmission_factor_min 0.918
_refine_diff_density_max 2.021
_refine_diff_density_min -0.771
_refine_diff_density_rms 0.105
_refine_ls_extinction_method none
_refine_ls_goodness_of_fit_ref 1.072
_refine_ls_hydrogen_treatment constr
_refine_ls_matrix_type full
_refine_ls_number_parameters 2755
_refine_ls_number_reflns 27212
_refine_ls_number_restraints 1564
_refine_ls_restrained_S_all 1.069
_refine_ls_R_factor_all 0.1143
_refine_ls_R_factor_gt 0.0858
_refine_ls_shift/su_max 0.003
_refine_ls_shift/su_mean 0.000
_refine_ls_structure_factor_coef Fsqd
_refine_ls_weighting_details 'w=1/[\s^2^(Fo^2^)+(0.1506P)^2^+41.3855P] where P=(Fo^2^+2Fc^2^)/3'
_refine_ls_weighting_scheme calc
_refine_ls_wR_factor_gt 0.2414
_refine_ls_wR_factor_ref 0.2741
_reflns_Friedel_coverage 0.000
_reflns_number_gt 19361
_reflns_number_total 27212
_reflns_threshold_expression 'I > 2\s(I)'
_cod_data_source_file revised-5Ga.cif
_cod_data_source_block 150602o3
_cod_original_sg_symbol_H-M 'P 21/c'
_cod_database_code 4348612
_shelx_shelxl_version_number 2014/7
_shelx_space_group_comment
;
The symmetry employed for this shelxl refinement is uniquely defined
by the following loop, which should always be used as a source of
symmetry information in preference to the above space-group names.
They are only intended as comments.
;
_shelx_estimated_absorpt_t_min 0.886
_shelx_estimated_absorpt_t_max 0.949

loop_
_space_group_symop_operation_xyz
'x, y, z'
'-x, y+1/2, -z+1/2'
'-x, -y, -z'
'x, -y-1/2, z-1/2'

loop_
_atom_site_label
_atom_site_type_symbol
_atom_site_fract_x
_atom_site_fract_y
_atom_site_fract_z
_atom_site_U_iso_or_equiv
_atom_site_adp_type
_atom_site_occupancy
_atom_site_site_symmetry_order
_atom_site_calc_flag
_atom_site_refinement_flags_posn
_atom_site_refinement_flags_adp
_atom_site_refinement_flags_occupancy
_atom_site_disorder_assembly
_atom_site_disorder_group
C1 C -0.1392(4) 0.59138(17) 0.6005(2) 0.0481(14) Uani 1 1 d . . . . .
C2 C -0.1465(4) 0.60573(19) 0.5474(2) 0.0523(15) Uani 1 1 d . . . . .
H1 H -0.1884 0.6118 0.5276 0.063 Uiso 1 1 calc R U . . .
C3 C -0.0810(4) 0.60905(18) 0.5309(2) 0.0514(15) Uani 1 1 d . . . . .
H2 H -0.0697 0.6174 0.4969 0.062 Uiso 1 1 calc R U . . .
C4 C -0.0330(3) 0.59785(16) 0.5729(2) 0.0453(14) Uani 1 1 d . . . . .
C5 C 0.0390(3) 0.59884(16) 0.5804(2) 0.0444(13) Uani 1 1 d . . . . .
C6 C 0.0764(3) 0.59158(16) 0.6289(2) 0.0446(13) Uani 1 1 d . . . . .
C7 C 0.1478(3) 0.59864(18) 0.6409(2) 0.0476(14) Uani 1 1 d . . . . .
H3 H 0.1800 0.6071 0.6166 0.057 Uiso 1 1 calc R U . . .
C8 C 0.1630(3) 0.59117(18) 0.6938(2) 0.0479(14) Uani 1 1 d . . . . .
H4 H 0.2068 0.5932 0.7124 0.057 Uiso 1 1 calc R U . . .
C9 C 0.0995(3) 0.57979(17) 0.7149(2) 0.0464(14) Uani 1 1 d . . . . .
C10 C 0.0892(3) 0.56951(18) 0.7678(2) 0.0484(14) Uani 1 1 d . . . . .
C11 C 0.0250(4) 0.55988(18) 0.7875(2) 0.0483(14) Uani 1 1 d . . . . .
C12 C 0.0108(4) 0.55167(19) 0.8415(2) 0.0547(16) Uani 1 1 d . . . . .
H5 H 0.0441 0.5497 0.8703 0.066 Uiso 1 1 calc R U . . .
C13 C -0.0575(4) 0.5473(2) 0.8436(2) 0.0567(16) Uani 1 1 d . . . . .
H6 H -0.0809 0.5416 0.8742 0.068 Uiso 1 1 calc R U . . .
C14 C -0.0894(4) 0.5527(2) 0.7917(2) 0.0546(16) Uani 1 1 d . . . . .
C15 C -0.1594(4) 0.5542(2) 0.7769(2) 0.0589(17) Uani 1 1 d . . . . .
C16 C -0.1882(4) 0.5644(2) 0.7262(2) 0.0561(16) Uani 1 1 d . . . . .
C17 C -0.2565(4) 0.5731(2) 0.7056(3) 0.0617(17) Uani 1 1 d . . . . .
H7 H -0.2971 0.5713 0.7240 0.074 Uiso 1 1 calc R U . . .
C18 C -0.2528(4) 0.5848(2) 0.6534(3) 0.0591(16) Uani 1 1 d . . . . .
H8 H -0.2903 0.5923 0.6295 0.071 Uiso 1 1 calc R U . . .
C19 C -0.1823(4) 0.58319(18) 0.6430(2) 0.0510(15) Uani 1 1 d . . . . .
C20 C 0.1495(4) 0.57150(19) 0.8062(2) 0.0521(15) Uani 1 1 d . . . . .
C21 C 0.1768(4) 0.53616(19) 0.8315(2) 0.0517(15) Uani 1 1 d . . . . .
C22 C 0.2310(4) 0.5376(2) 0.8687(2) 0.0593(17) Uani 1 1 d . . . . .
C23 C 0.2623(4) 0.5760(2) 0.8806(2) 0.0614(17) Uani 1 1 d . . . . .
C24 C 0.2370(4) 0.6116(2) 0.8562(2) 0.0580(17) Uani 1 1 d . . . . .
C25 C 0.1823(4) 0.60922(19) 0.8201(2) 0.0517(15) Uani 1 1 d . . . . .
C26 C -0.2085(4) 0.5443(3) 0.8181(3) 0.071(2) Uani 1 1 d . . . . .
C27 C -0.2186(5) 0.5033(3) 0.8342(3) 0.083(2) Uani 1 1 d . . . . .
C28 C -0.2620(6) 0.4928(4) 0.8719(3) 0.108(4) Uani 1 1 d . . . . .
C29 C -0.2990(5) 0.5236(5) 0.8943(4) 0.107(4) Uani 1 1 d . . . . .
C30 C -0.2920(5) 0.5638(4) 0.8796(4) 0.103(3) Uani 1 1 d . . . . .
C31 C -0.2451(5) 0.5744(3) 0.8414(3) 0.083(2) Uani 1 1 d . . . . .
N1 N -0.0716(3) 0.58682(14) 0.61423(17) 0.0471(12) Uani 1 1 d . . . . .
N2 N 0.0480(3) 0.57924(14) 0.67528(17) 0.0475(12) Uani 1 1 d . . . . .
N3 N -0.0364(3) 0.55941(16) 0.75876(18) 0.0522(12) Uani 1 1 d . . . . .
N4 N -0.1454(3) 0.57052(15) 0.68703(18) 0.0505(12) Uani 1 1 d . . . . .
Ga1 Ga -0.04653(4) 0.56558(2) 0.68397(2) 0.0462(2) Uani 1 1 d . . . . .
F1 F 0.1575(2) 0.64504(11) 0.79876(13) 0.0598(9) Uani 1 1 d . . . . .
F2 F 0.2657(2) 0.64924(13) 0.86840(15) 0.0732(11) Uani 1 1 d . . . . .
F3 F 0.3150(2) 0.57782(16) 0.91590(16) 0.0843(13) Uani 1 1 d . . . . .
F4 F 0.2557(2) 0.50285(13) 0.89223(15) 0.0762(12) Uani 1 1 d . . . . .
F5 F 0.1485(2) 0.49793(11) 0.82091(13) 0.0645(10) Uani 1 1 d . . . . .
F6 F -0.1836(4) 0.47117(16) 0.81318(19) 0.1094(19) Uani 1 1 d . . . . .
F7 F -0.2675(5) 0.4522(2) 0.8873(2) 0.156(3) Uani 1 1 d . . . . .
F8 F -0.3426(3) 0.5152(3) 0.9314(2) 0.163(4) Uani 1 1 d . . . . .
F9 F -0.3270(4) 0.5942(3) 0.9007(3) 0.163(3) Uani 1 1 d . . . . .
F10 F -0.2378(4) 0.6139(2) 0.8283(2) 0.124(2) Uani 1 1 d . . . . .
N5 N -0.0403(3) 0.50169(15) 0.66550(18) 0.0471(11) Uani 1 1 d . . . . .
C32 C -0.0224(4) 0.49034(19) 0.6184(2) 0.0545(16) Uani 1 1 d . . . . .
H9 H -0.0156 0.5114 0.5930 0.065 Uiso 1 1 calc R U . . .
C33 C -0.0135(4) 0.4487(2) 0.6053(3) 0.0581(16) Uani 1 1 d . . . . .
H10 H 0.0000 0.4414 0.5716 0.070 Uiso 1 1 calc R U . . .
C34 C -0.0243(4) 0.4180(2) 0.6412(3) 0.0621(17) Uani 1 1 d . . . . .
H11 H -0.0188 0.3893 0.6327 0.075 Uiso 1 1 calc R U . . .
C35 C -0.0433(4) 0.4297(2) 0.6901(3) 0.0627(18) Uani 1 1 d . . . . .
H12 H -0.0506 0.4091 0.7159 0.075 Uiso 1 1 calc R U . . .
C36 C -0.0515(4) 0.47175(19) 0.7010(2) 0.0563(16) Uani 1 1 d . . . . .
H13 H -0.0654 0.4798 0.7344 0.068 Uiso 1 1 calc R U . . .
O14 O 0.0458(4) 0.3588(3) 0.2889(3) 0.056(2) Uiso 0.5 1 d . . P A 1
C262 C 0.0258(8) 0.3302(5) 0.3225(6) 0.064(3) Uiso 0.5 1 d . . P A 1
C261 C 0.0048(10) 0.2908(6) 0.3103(7) 0.078(4) Uiso 0.5 1 d . . P A 1
O13 O 0.006(4) 0.279(3) 0.252(3) 0.43(4) Uiso 0.5 1 d . . P A 1
C259 C 0.0058(18) 0.3055(13) 0.2231(16) 0.130(13) Uiso 0.5 1 d . . P A 1
C258 C 0.0440(7) 0.3462(5) 0.2389(6) 0.060(3) Uiso 0.5 1 d . . P A 1
C42 C 0.1701(3) 0.54694(18) 0.4470(2) 0.0509(14) Uani 1 1 d . . . . .
C43 C 0.1458(4) 0.51358(19) 0.4771(2) 0.0575(16) Uani 1 1 d . . . . .
H14 H 0.1524 0.4844 0.4715 0.069 Uiso 1 1 calc R U . . .
C44 C 0.1103(4) 0.53186(19) 0.5165(2) 0.0558(16) Uani 1 1 d . . . . .
H15 H 0.0882 0.5172 0.5429 0.067 Uiso 1 1 calc R U . . .
C45 C 0.1125(3) 0.57645(18) 0.5105(2) 0.0484(14) Uani 1 1 d . . . . .
N7 N 0.1515(3) 0.58420(15) 0.46856(17) 0.0495(12) Uani 1 1 d . . . . .
C46 C 0.0798(3) 0.60913(18) 0.53448(19) 0.0449(13) Uani 1 1 d . . . . .
C47 C 0.0802(3) 0.65101(17) 0.51668(19) 0.0418(12) Uani 1 1 d . . . . .
C48 C 0.0484(3) 0.68632(17) 0.5392(2) 0.0466(14) Uani 1 1 d . . . . .
H16 H 0.0218 0.6857 0.5689 0.056 Uiso 1 1 calc R U . . .
C49 C 0.0627(3) 0.72152(17) 0.5109(2) 0.0487(14) Uani 1 1 d . . . . .
H17 H 0.0483 0.7493 0.5176 0.058 Uiso 1 1 calc R U . . .
C50 C 0.1035(3) 0.70842(17) 0.4691(2) 0.0425(12) Uani 1 1 d . . . . .
N8 N 0.1136(3) 0.66552(13) 0.47338(16) 0.0421(11) Uani 1 1 d . . . . .
C51 C 0.1290(3) 0.73320(17) 0.4301(2) 0.0451(13) Uani 1 1 d . . . . .
C52 C 0.1621(3) 0.71885(18) 0.3868(2) 0.0453(13) Uani 1 1 d . . . . .
C53 C 0.1809(3) 0.7417(2) 0.3418(2) 0.0527(15) Uani 1 1 d . . . . .
H18 H 0.1760 0.7711 0.3365 0.063 Uiso 1 1 calc R U . . .
C54 C 0.2068(4) 0.7140(2) 0.3081(2) 0.0568(16) Uani 1 1 d . . . . .
H19 H 0.2228 0.7207 0.2749 0.068 Uiso 1 1 calc R U . . .
C55 C 0.2063(3) 0.6732(2) 0.3304(2) 0.0494(14) Uani 1 1 d . . . . .
N9 N 0.1784(3) 0.67697(15) 0.37925(17) 0.0446(11) Uani 1 1 d . . . . .
C56 C 0.2289(3) 0.6356(2) 0.3096(2) 0.0494(14) Uani 1 1 d . . . . .
C57 C 0.2253(4) 0.5963(2) 0.3341(2) 0.0536(16) Uani 1 1 d . . . . .
C58 C 0.2376(4) 0.5543(2) 0.3172(2) 0.0587(17) Uani 1 1 d . . . . .
H20 H 0.2542 0.5465 0.2846 0.070 Uiso 1 1 calc R U . . .
C59 C 0.2214(4) 0.5271(2) 0.3566(2) 0.0604(17) Uani 1 1 d . . . . .
H21 H 0.2241 0.4974 0.3560 0.073 Uiso 1 1 calc R U . . .
C60 C 0.2000(4) 0.55242(19) 0.3980(2) 0.0518(15) Uani 1 1 d . . . . .
N10 N 0.2035(3) 0.59356(15) 0.38367(17) 0.0491(12) Uani 1 1 d . . . . .
Ga2 Ga 0.17838(4) 0.63516(2) 0.43402(2) 0.04274(19) Uani 1 1 d . . . . .
C61 C 0.1198(3) 0.77988(18) 0.4340(2) 0.0485(14) Uani 1 1 d . . . . .
C62 C 0.0591(4) 0.79985(19) 0.4174(3) 0.0583(17) Uani 1 1 d . . . . .
C63 C 0.0505(4) 0.8430(2) 0.4196(3) 0.069(2) Uani 1 1 d . . . . .
C64 C 0.1047(4) 0.86679(19) 0.4400(2) 0.0588(18) Uani 1 1 d . . . . .
C65 C 0.1656(4) 0.8483(2) 0.4582(2) 0.0583(18) Uani 1 1 d . . . . .
C66 C 0.1722(3) 0.80505(19) 0.4549(2) 0.0509(15) Uani 1 1 d . . . . .
F11 F 0.0047(2) 0.77667(13) 0.39822(19) 0.0813(13) Uani 1 1 d . . . . .
F12 F -0.0085(3) 0.86104(14) 0.4038(2) 0.1008(17) Uani 1 1 d . . . . .
F13 F 0.0998(3) 0.90835(11) 0.44304(15) 0.0805(13) Uani 1 1 d . . . . .
F14 F 0.2176(2) 0.87186(12) 0.47857(15) 0.0703(11) Uani 1 1 d . . . . .
F15 F 0.2322(2) 0.78802(12) 0.47178(17) 0.0701(11) Uani 1 1 d . . . . .
C67 C 0.2598(3) 0.6368(2) 0.2580(2) 0.0533(15) Uani 1 1 d . . . . .
C68 C 0.2203(4) 0.6340(3) 0.2109(3) 0.074(2) Uani 1 1 d . . . . .
C69 C 0.2502(4) 0.6365(3) 0.1634(3) 0.082(3) Uani 1 1 d . . . . .
C70 C 0.3198(4) 0.6409(3) 0.1624(3) 0.081(2) Uani 1 1 d . . . . .
C71 C 0.3610(4) 0.6424(3) 0.2084(3) 0.087(3) Uani 1 1 d . . . . .
C72 C 0.3300(4) 0.6406(3) 0.2553(3) 0.069(2) Uani 1 1 d . . . . .
F16 F 0.1528(2) 0.6298(2) 0.21049(17) 0.118(2) Uani 1 1 d . . . . .
F17 F 0.2111(3) 0.6349(3) 0.11810(18) 0.131(3) Uani 1 1 d . . . . .
F18 F 0.3483(3) 0.6429(2) 0.11661(17) 0.120(2) Uani 1 1 d . . . . .
F19 F 0.4286(3) 0.6460(3) 0.2074(2) 0.144(3) Uani 1 1 d . . . . .
F20 F 0.3705(2) 0.6435(2) 0.29896(17) 0.1051(19) Uani 1 1 d . . . . .
N11 N 0.2682(3) 0.6506(2) 0.4744(2) 0.0659(15) Uani 1 1 d . U . . .
C73 C 0.2850(6) 0.6329(5) 0.5176(4) 0.126(4) Uani 1 1 d . U . . .
H22 H 0.2529 0.6138 0.5306 0.152 Uiso 1 1 calc R U . . .
C74 C 0.3488(8) 0.6392(5) 0.5489(5) 0.148(4) Uani 1 1 d . U . . .
H23 H 0.3636 0.6223 0.5781 0.178 Uiso 1 1 calc R U . . .
C75 C 0.3845(8) 0.6717(5) 0.5320(5) 0.136(4) Uani 1 1 d . U . . .
H24 H 0.4235 0.6807 0.5534 0.163 Uiso 1 1 calc R U . . .
C76 C 0.3701(7) 0.6920(5) 0.4887(6) 0.140(4) Uani 1 1 d . U . . .
H25 H 0.3993 0.7135 0.4772 0.168 Uiso 1 1 calc R U . . .
C77 C 0.3083(5) 0.6803(3) 0.4593(5) 0.110(3) Uani 1 1 d . U . . .
H26 H 0.2959 0.6947 0.4275 0.133 Uiso 1 1 calc R U . . .
C78 C 0.1100(3) 0.19488(17) 0.1334(2) 0.0456(13) Uani 1 1 d . . . . .
C79 C 0.1048(3) 0.2024(2) 0.0785(2) 0.0510(14) Uani 1 1 d . . . . .
H27 H 0.0640 0.2088 0.0576 0.061 Uiso 1 1 calc R U . . .
C80 C 0.1704(4) 0.1986(2) 0.0614(2) 0.0537(15) Uani 1 1 d . . . . .
H28 H 0.1828 0.2022 0.0264 0.064 Uiso 1 1 calc R U . . .
C81 C 0.2164(3) 0.18842(17) 0.1057(2) 0.0444(13) Uani 1 1 d . . . . .
N12 N 0.1769(2) 0.18698(14) 0.14793(17) 0.0420(10) Uani 1 1 d . . . . .
C82 C 0.2864(3) 0.17615(17) 0.1109(2) 0.0446(13) Uani 1 1 d . . . . .
C83 C 0.3191(3) 0.15794(17) 0.1555(2) 0.0407(12) Uani 1 1 d . . . . .
C84 C 0.3876(3) 0.14181(19) 0.1617(2) 0.0488(14) Uani 1 1 d . . . . .
H29 H 0.4211 0.1437 0.1365 0.059 Uiso 1 1 calc R U . . .
C85 C 0.3972(3) 0.12321(19) 0.2097(2) 0.0469(13) Uani 1 1 d . . . . .
H30 H 0.4379 0.1097 0.2237 0.056 Uiso 1 1 calc R U . . .
C86 C 0.3342(3) 0.12801(17) 0.2347(2) 0.0428(12) Uani 1 1 d . . . . .
N13 N 0.2889(2) 0.14975(14) 0.20169(17) 0.0412(10) Uani 1 1 d . . . . .
C87 C 0.3179(3) 0.11270(19) 0.2846(2) 0.0459(13) Uani 1 1 d . . . . .
C88 C 0.2559(3) 0.11858(19) 0.3081(2) 0.0441(13) Uani 1 1 d . . . . .
C89 C 0.2358(3) 0.1007(2) 0.3567(2) 0.0546(15) Uani 1 1 d . . . . .
H31 H 0.2641 0.0842 0.3804 0.065 Uiso 1 1 calc R U . . .
C90 C 0.1699(3) 0.1116(2) 0.3624(2) 0.0526(15) Uani 1 1 d . . . . .
H32 H 0.1441 0.1046 0.3914 0.063 Uiso 1 1 calc R U . . .
C91 C 0.1449(3) 0.13551(19) 0.3174(2) 0.0477(13) Uani 1 1 d . . . . .
N14 N 0.2003(2) 0.14052(14) 0.28605(17) 0.0423(10) Uani 1 1 d . . . . .
C92 C 0.0771(3) 0.14880(19) 0.3041(2) 0.0475(13) Uani 1 1 d . . . . .
C93 C 0.0539(3) 0.16783(18) 0.2565(2) 0.0446(13) Uani 1 1 d . . . . .
C94 C -0.0135(3) 0.17514(19) 0.2322(2) 0.0516(14) Uani 1 1 d . . . . .
H33 H -0.0558 0.1713 0.2480 0.062 Uiso 1 1 calc R U . . .
C95 C -0.0057(3) 0.18860(18) 0.1824(2) 0.0505(14) Uani 1 1 d . . . . .
H34 H -0.0417 0.1961 0.1573 0.061 Uiso 1 1 calc R U . . .
C96 C 0.0652(3) 0.18933(18) 0.1747(2) 0.0460(13) Uani 1 1 d . . . . .
N15 N 0.0997(2) 0.17827(15) 0.22114(18) 0.0448(11) Uani 1 1 d . . . . .
Ga3 Ga 0.19695(4) 0.16559(2) 0.21790(2) 0.04184(19) Uani 1 1 d . . . . .
C97 C 0.3691(3) 0.0840(2) 0.3120(2) 0.0516(15) Uani 1 1 d . . . . .
C98 C 0.4301(4) 0.0992(3) 0.3377(3) 0.0656(19) Uani 1 1 d . . . . .
C99 C 0.4769(4) 0.0722(3) 0.3626(3) 0.082(2) Uani 1 1 d . . . . .
C100 C 0.4645(5) 0.0291(3) 0.3609(3) 0.083(3) Uani 1 1 d . . . . .
C101 C 0.4058(5) 0.0141(3) 0.3361(3) 0.080(2) Uani 1 1 d . . . . .
C102 C 0.3588(4) 0.0412(2) 0.3122(3) 0.0637(18) Uani 1 1 d . . . . .
F21 F 0.4427(2) 0.13922(15) 0.34010(18) 0.0802(12) Uani 1 1 d . . . . .
F22 F 0.5356(3) 0.0855(2) 0.3850(3) 0.133(2) Uani 1 1 d . . . . .
F23 F 0.5111(3) 0.0028(2) 0.3840(3) 0.128(2) Uani 1 1 d . . . . .
F24 F 0.3931(3) -0.02804(16) 0.3338(2) 0.1048(17) Uani 1 1 d . . . . .
F25 F 0.3015(2) 0.02533(13) 0.28812(19) 0.0771(12) Uani 1 1 d . . . . .
C103 C 0.0245(3) 0.13584(18) 0.3411(2) 0.0468(13) Uani 1 1 d . . . . .
C104 C 0.0030(3) 0.0949(2) 0.3452(2) 0.0540(15) Uani 1 1 d . . . . .
C105 C -0.0427(4) 0.08222(19) 0.3813(2) 0.0531(15) Uani 1 1 d . . . . .
C106 C -0.0687(3) 0.1112(2) 0.4137(2) 0.0522(15) Uani 1 1 d . . . . .
C107 C -0.0500(4) 0.1519(2) 0.4103(3) 0.0602(17) Uani 1 1 d . . . . .
C108 C -0.0038(4) 0.1645(2) 0.3741(3) 0.0583(16) Uani 1 1 d . . . . .
F26 F 0.0287(2) 0.06490(12) 0.31472(16) 0.0748(12) Uani 1 1 d . . . . .
F27 F -0.0606(3) 0.04148(13) 0.38527(17) 0.0818(13) Uani 1 1 d . . . . .
F28 F -0.1129(2) 0.09881(12) 0.44876(14) 0.0663(10) Uani 1 1 d . . . . .
F29 F -0.0761(3) 0.17997(13) 0.44201(19) 0.0891(15) Uani 1 1 d . . . . .
F30 F 0.0138(2) 0.20430(12) 0.37285(19) 0.0833(14) Uani 1 1 d . . . . .
N16 N 0.2341(3) 0.22799(16) 0.24434(19) 0.0518(12) Uani 1 1 d . . . . .
C109 C 0.1951(4) 0.2618(2) 0.2362(3) 0.070(2) Uani 1 1 d . . . . .
H35 H 0.1496 0.2584 0.2209 0.085 Uiso 1 1 calc R U . . .
C110 C 0.2180(5) 0.3017(3) 0.2489(4) 0.093(3) Uani 1 1 d . . . . .
H36 H 0.1883 0.3251 0.2425 0.112 Uiso 1 1 calc R U . . .
C111 C 0.2824(5) 0.3074(2) 0.2705(3) 0.077(2) Uani 1 1 d . . . . .
H37 H 0.2985 0.3346 0.2804 0.092 Uiso 1 1 calc R U . . .
C112 C 0.3244(4) 0.2729(3) 0.2777(4) 0.080(2) Uani 1 1 d . . . . .
H38 H 0.3707 0.2759 0.2916 0.097 Uiso 1 1 calc R U . . .
C113 C 0.2986(4) 0.2343(2) 0.2646(3) 0.0651(18) Uani 1 1 d . . . . .
H39 H 0.3278 0.2106 0.2701 0.078 Uiso 1 1 calc R U . . .
N17 N 0.1642(2) 0.09834(14) 0.18261(17) 0.0439(11) Uani 1 1 d . . . . .
C114 C 0.1696(4) 0.09018(19) 0.1318(2) 0.0527(15) Uani 1 1 d . . . . .
H40 H 0.1769 0.1129 0.1089 0.063 Uiso 1 1 calc R U . . .
C115 C 0.1651(4) 0.0502(2) 0.1112(3) 0.0621(18) Uani 1 1 d . . . . .
H41 H 0.1715 0.0455 0.0753 0.074 Uiso 1 1 calc R U . . .
C116 C 0.1512(5) 0.0174(2) 0.1435(3) 0.070(2) Uani 1 1 d . . . . .
H42 H 0.1471 -0.0104 0.1302 0.084 Uiso 1 1 calc R U . . .
C117 C 0.1433(4) 0.0256(2) 0.1960(3) 0.071(2) Uani 1 1 d . . . . .
H43 H 0.1333 0.0036 0.2193 0.085 Uiso 1 1 calc R U . . .
C118 C 0.1502(3) 0.06600(19) 0.2136(2) 0.0521(15) Uani 1 1 d . . . . .
H44 H 0.1449 0.0714 0.2495 0.063 Uiso 1 1 calc R U . . .
C119 C 0.3610(11) 0.0968(7) -0.0304(7) 0.059(4) Uani 0.524(3) 1 d . U P B 1
C120 C 0.3323(7) 0.0703(4) 0.0061(5) 0.055(3) Uani 0.524(3) 1 d . . P B 1
H45 H 0.3286 0.0407 0.0029 0.066 Uiso 0.524(3) 1 calc R U P B 1
C121 C 0.3105(13) 0.0933(7) 0.0467(8) 0.053(5) Uani 0.524(3) 1 d . . P B 1
H46 H 0.2886 0.0835 0.0764 0.064 Uiso 0.524(3) 1 calc R U P B 1
C122 C 0.3280(15) 0.1353(9) 0.0345(11) 0.044(6) Uani 0.524(3) 1 d . . P B 1
N18 N 0.3549(7) 0.1365(4) -0.0130(5) 0.046(3) Uani 0.524(3) 1 d . . P B 1
C123 C 0.3285(15) 0.1850(6) 0.0642(12) 0.041(3) Uani 0.524(3) 1 d . U P B 1
C124 C 0.3479(12) 0.2280(8) 0.0567(9) 0.055(5) Uani 0.476(3) 1 d . U P B 2
C125 C 0.3649(10) 0.2486(7) 0.0752(8) 0.072(5) Uani 0.524(3) 1 d . U P B 1
H47 H 0.3483 0.2531 0.1088 0.086 Uiso 0.524(3) 1 calc R U P B 1
C126 C 0.3993(12) 0.2782(6) 0.0489(8) 0.086(7) Uani 0.524(3) 1 d . . P B 1
H48 H 0.4087 0.3064 0.0589 0.103 Uiso 0.524(3) 1 calc R U P B 1
C127 C 0.4178(10) 0.2570(7) 0.0033(5) 0.067(4) Uani 0.524(3) 1 d . . P B 1
N19 N 0.3931(7) 0.2169(4) 0.0017(4) 0.053(3) Uani 0.524(3) 1 d . . P B 1
C128 C 0.4572(9) 0.2737(5) -0.0367(6) 0.072(5) Uani 0.524(3) 1 d . . P B 1
C129 C 0.5140(8) 0.2676(6) -0.1243(6) 0.054(3) Uani 0.524(3) 1 d . U P B 1
H49 H 0.5338 0.2946 -0.1283 0.065 Uiso 0.524(3) 1 calc R U P B 1
N20 N 0.4557(5) 0.2121(3) -0.0940(3) 0.046(2) Uani 0.524(3) 1 d . U P B 1
C133 C 0.4806(7) 0.1614(6) -0.1615(7) 0.044(3) Uani 0.524(3) 1 d . U P B 1
C134 C 0.4467(10) 0.1258(7) -0.1393(7) 0.058(3) Uani 0.524(3) 1 d . U P B 1
C135 C 0.4537(7) 0.0820(4) -0.1483(5) 0.062(4) Uani 0.524(3) 1 d . . P B 1
H50 H 0.4769 0.0691 -0.1755 0.074 Uiso 0.524(3) 1 calc R U P B 1
C136 C 0.4202(8) 0.0621(4) -0.1100(5) 0.064(3) Uani 0.524(3) 1 d . . P B 1
H51 H 0.4155 0.0327 -0.1059 0.076 Uiso 0.524(3) 1 calc R U P B 1
C137 C 0.3937(6) 0.0935(4) -0.0773(4) 0.053(3) Uani 0.524(3) 1 d . . P B 1
C173 C 0.4240(16) 0.1301(14) -0.0868(13) 0.052(4) Uani 0.476(3) 1 d . U P B 2
Ga4 Ga 0.38905(7) 0.18085(6) -0.05722(5) 0.0447(5) Uani 0.524(3) 1 d . . P B 1
C138 C 0.4855(6) 0.3171(3) -0.0305(4) 0.078(4) Uani 0.524(3) 1 d G U P B 1
C139 C 0.4390(5) 0.3502(4) -0.0334(5) 0.094(5) Uani 0.524(3) 1 d G U P B 1
C140 C 0.4617(8) 0.3909(3) -0.0230(5) 0.109(5) Uani 0.524(3) 1 d G U P B 1
C141 C 0.5310(8) 0.3985(3) -0.0097(5) 0.111(5) Uani 0.524(3) 1 d G U P B 1
C142 C 0.5776(6) 0.3654(4) -0.0068(5) 0.109(5) Uani 0.524(3) 1 d G U P B 1
C143 C 0.5549(6) 0.3247(3) -0.0172(5) 0.084(4) Uani 0.524(3) 1 d G U P B 1
F31 F 0.3720(8) 0.3442(4) -0.0468(6) 0.110(4) Uani 0.524(3) 1 d . U P B 1
F32 F 0.4167(12) 0.4204(5) -0.0234(7) 0.160(7) Uani 0.524(3) 1 d . U P B 1
F33 F 0.5461(12) 0.4391(5) -0.0021(7) 0.194(7) Uani 0.524(3) 1 d . U P B 1
F34 F 0.6405(9) 0.3765(5) 0.0015(6) 0.176(7) Uani 0.524(3) 1 d . U P B 1
F35 F 0.6007(6) 0.2961(4) -0.0145(5) 0.111(3) Uani 0.524(3) 1 d . U P B 1
C144 C 0.5152(4) 0.1507(3) -0.2126(3) 0.055(2) Uani 0.524(3) 1 d G U P B 1
C145 C 0.5866(4) 0.1493(3) -0.2127(3) 0.061(3) Uani 0.524(3) 1 d G U P B 1
C146 C 0.6175(3) 0.1374(3) -0.2576(3) 0.064(3) Uani 0.524(3) 1 d G U P B 1
C147 C 0.5770(4) 0.1268(3) -0.3025(3) 0.062(3) Uani 0.524(3) 1 d G U P B 1
C148 C 0.5057(4) 0.1282(4) -0.3024(3) 0.070(3) Uani 0.524(3) 1 d G U P B 1
C149 C 0.4747(3) 0.1401(3) -0.2574(3) 0.063(3) Uani 0.524(3) 1 d G U P B 1
F36 F 0.6240(10) 0.1540(5) -0.1690(8) 0.068(4) Uani 0.524(3) 1 d . U P B 1
F37 F 0.6850(5) 0.1337(4) -0.2580(4) 0.091(3) Uani 0.524(3) 1 d . U P B 1
F38 F 0.6066(4) 0.1164(3) -0.3460(3) 0.076(2) Uani 0.524(3) 1 d . U P B 1
F39 F 0.4699(5) 0.1170(4) -0.3454(4) 0.091(3) Uani 0.524(3) 1 d . U P B 1
F40 F 0.4080(4) 0.1406(3) -0.2593(3) 0.085(2) Uani 0.524(3) 1 d . U P B 1
C155 C 0.3825(9) 0.1238(5) -0.0394(6) 0.058(3) Uani 0.476(3) 1 d . . P B 2
C156 C 0.3510(12) 0.0910(8) -0.0142(8) 0.059(4) Uani 0.476(3) 1 d . U P B 2
H52 H 0.3480 0.0628 -0.0262 0.071 Uiso 0.476(3) 1 calc R U P B 2
C157 C 0.3226(12) 0.1073(8) 0.0349(9) 0.049(5) Uani 0.476(3) 1 d . . P B 2
H53 H 0.3005 0.0925 0.0612 0.058 Uiso 0.476(3) 1 calc R U P B 2
C158 C 0.3378(19) 0.1516(8) 0.0313(14) 0.046(7) Uani 0.476(3) 1 d . . P B 2
N23 N 0.3740(8) 0.1582(5) -0.0137(5) 0.054(3) Uani 0.476(3) 1 d . . P B 2
C159 C 0.3232(17) 0.1735(7) 0.0615(13) 0.041(3) Uani 0.476(3) 1 d . U P B 2
C160 C 0.3568(10) 0.2120(6) 0.0485(6) 0.050(4) Uani 0.524(3) 1 d . U P B 1
C161 C 0.3377(8) 0.2624(5) 0.0872(6) 0.053(4) Uani 0.476(3) 1 d . U P B 2
H54 H 0.3124 0.2623 0.1176 0.064 Uiso 0.476(3) 1 calc R U P B 2
C162 C 0.3684(8) 0.2962(5) 0.0680(7) 0.059(3) Uani 0.476(3) 1 d . . P B 2
H55 H 0.3675 0.3240 0.0815 0.071 Uiso 0.476(3) 1 calc R U P B 2
C163 C 0.4031(8) 0.2824(6) 0.0232(8) 0.049(4) Uani 0.476(3) 1 d . . P B 2
N24 N 0.3893(7) 0.2399(6) 0.0180(5) 0.054(3) Uani 0.476(3) 1 d . . P B 2
C164 C 0.4437(8) 0.3068(5) -0.0094(6) 0.062(4) Uani 0.476(3) 1 d . . P B 2
C165 C 0.4765(9) 0.2896(6) -0.0509(7) 0.059(3) Uani 0.476(3) 1 d . U P B 2
C166 C 0.5260(7) 0.3122(5) -0.0810(6) 0.061(3) Uani 0.476(3) 1 d . U P B 2
H56 H 0.5440 0.3396 -0.0754 0.073 Uiso 0.476(3) 1 calc R U P B 2
C168 C 0.5401(9) 0.2838(5) -0.1198(6) 0.060(3) Uani 0.476(3) 1 d . U P B 2
H57 H 0.5703 0.2893 -0.1466 0.072 Uiso 0.476(3) 1 calc R U P B 2
N25 N 0.4687(16) 0.2474(7) -0.0773(13) 0.064(4) Uani 0.476(3) 1 d . U P B 2
C169 C 0.5198(6) 0.2370(5) -0.1589(5) 0.051(2) Uani 0.524(3) 1 d . U P B 1
H58 H 0.5430 0.2389 -0.1903 0.061 Uiso 0.524(3) 1 calc R U P B 1
C170 C 0.4773(8) 0.1735(8) -0.1353(8) 0.061(5) Uani 0.476(3) 1 d . . P B 2
C171 C 0.4779(12) 0.1324(9) -0.1565(10) 0.086(7) Uani 0.476(3) 1 d . . P B 2
H59 H 0.4991 0.1257 -0.1877 0.103 Uiso 0.476(3) 1 calc R U P B 2
C172 C 0.4459(9) 0.1044(7) -0.1286(7) 0.058(3) Uani 0.476(3) 1 d . U P B 2
H60 H 0.4394 0.0752 -0.1346 0.069 Uiso 0.476(3) 1 calc R U P B 2
N21 N 0.4095(11) 0.1310(10) -0.0962(9) 0.052(4) Uani 0.524(3) 1 d . U P B 1
N26 N 0.4382(6) 0.1687(4) -0.0927(4) 0.056(3) Uani 0.476(3) 1 d . . P B 2
Ga5 Ga 0.40320(10) 0.21025(7) -0.04582(6) 0.0565(6) Uani 0.476(3) 1 d . . P B 2
C174 C 0.4466(5) 0.3545(2) -0.0013(4) 0.056(3) Uani 0.476(3) 1 d G U P B 2
C175 C 0.3949(5) 0.3790(3) -0.0258(4) 0.060(3) Uani 0.476(3) 1 d G U P B 2
C176 C 0.3977(6) 0.4224(3) -0.0213(5) 0.070(5) Uani 0.476(3) 1 d G U P B 2
C177 C 0.4521(6) 0.4413(2) 0.0078(5) 0.064(4) Uani 0.476(3) 1 d G U P B 2
C178 C 0.5038(5) 0.4168(3) 0.0323(4) 0.072(4) Uani 0.476(3) 1 d G U P B 2
C179 C 0.5010(5) 0.3734(3) 0.0278(4) 0.068(4) Uani 0.476(3) 1 d G U P B 2
F41 F 0.3419(6) 0.3600(4) -0.0538(5) 0.087(4) Uani 0.476(3) 1 d . U P B 2
F42 F 0.3484(6) 0.4428(4) -0.0428(4) 0.088(3) Uani 0.476(3) 1 d . U P B 2
F43 F 0.4555(6) 0.4817(3) 0.0110(4) 0.088(3) Uani 0.476(3) 1 d . U P B 2
F44 F 0.5551(6) 0.4336(3) 0.0588(6) 0.109(4) Uani 0.476(3) 1 d . U P B 2
F45 F 0.5518(6) 0.3497(3) 0.0495(5) 0.104(4) Uani 0.476(3) 1 d . U P B 2
C180 C 0.5465(6) 0.2156(4) -0.1961(4) 0.083(4) Uani 0.476(3) 1 d G U P B 2
C181 C 0.5278(7) 0.2455(4) -0.2339(6) 0.089(4) Uani 0.476(3) 1 d G U P B 2
C182 C 0.5651(9) 0.2494(5) -0.2779(5) 0.102(4) Uani 0.476(3) 1 d G U P B 2
C183 C 0.6211(8) 0.2233(5) -0.2843(5) 0.104(4) Uani 0.476(3) 1 d G U P B 2
C184 C 0.6398(6) 0.1934(5) -0.2465(6) 0.102(4) Uani 0.476(3) 1 d G U P B 2
C185 C 0.6025(7) 0.1895(4) -0.2025(5) 0.091(4) Uani 0.476(3) 1 d G U P B 2
F46 F 0.4744(5) 0.2677(4) -0.2294(4) 0.089(3) Uani 0.476(3) 1 d . U P B 2
F47 F 0.5402(9) 0.2761(5) -0.3159(6) 0.120(5) Uani 0.476(3) 1 d . U P B 2
F48 F 0.6522(8) 0.2238(5) -0.3283(6) 0.120(4) Uani 0.476(3) 1 d . U P B 2
F49 F 0.6941(7) 0.1661(6) -0.2530(6) 0.124(5) Uani 0.476(3) 1 d . U P B 2
F50 F 0.6301(15) 0.1687(7) -0.1698(12) 0.095(7) Uani 0.476(3) 1 d . U P B 2
O1 O 0.0788(9) 0.4208(5) -0.0011(6) 0.119(4) Uani 0.5 1 d . U P C 3
C216 C 0.0826(10) 0.4435(6) -0.0466(6) 0.083(4) Uani 0.5 1 d . U P C 3
C238 C 0.0702(19) 0.4768(15) -0.025(2) 0.195(17) Uani 0.5 1 d D U P D 4
O2 O 0.1605(11) 0.4923(7) -0.0002(8) 0.131(5) Uani 0.5 1 d . U P C 3
C217 C 0.1474(10) 0.4663(5) 0.0486(6) 0.079(4) Uani 0.5 1 d . U P C 3
C218 C 0.1340(13) 0.4222(8) 0.0328(9) 0.107(5) Uani 0.5 1 d . U P C 3
N27 N 0.2996(4) 0.2081(3) -0.0899(4) 0.042(2) Uani 0.524(3) 1 d G U P B 1
C203 C 0.2404(5) 0.1836(3) -0.0943(6) 0.070(4) Uani 0.524(3) 1 d G U P B 1
H61 H 0.2427 0.1547 -0.0853 0.084 Uiso 0.524(3) 1 calc R U P B 1
C204 C 0.1779(5) 0.2014(4) -0.1119(8) 0.091(5) Uani 0.524(3) 1 d G U P B 1
H62 H 0.1374 0.1846 -0.1150 0.110 Uiso 0.524(3) 1 calc R U P B 1
C205 C 0.1745(5) 0.2437(4) -0.1251(8) 0.069(5) Uani 0.524(3) 1 d G U P B 1
H63 H 0.1318 0.2558 -0.1372 0.083 Uiso 0.524(3) 1 calc R U P B 1
C206 C 0.2337(6) 0.2681(3) -0.1207(6) 0.058(3) Uani 0.524(3) 1 d G U P B 1
H64 H 0.2314 0.2970 -0.1297 0.069 Uiso 0.524(3) 1 calc R U P B 1
C207 C 0.2963(5) 0.2503(3) -0.1031(5) 0.062(4) Uani 0.524(3) 1 d G U P B 1
H65 H 0.3367 0.2671 -0.1001 0.075 Uiso 0.524(3) 1 calc R U P B 1
N28 N 0.3123(6) 0.2291(4) -0.0823(5) 0.068(4) Uani 0.476(3) 1 d G U P B 2
C208 C 0.2986(8) 0.2713(4) -0.0924(6) 0.084(5) Uani 0.476(3) 1 d G U P B 2
H66 H 0.3334 0.2917 -0.0849 0.101 Uiso 0.476(3) 1 calc R U P B 2
C209 C 0.2339(9) 0.2835(4) -0.1134(9) 0.092(6) Uani 0.476(3) 1 d G U P B 2
H67 H 0.2245 0.3123 -0.1203 0.110 Uiso 0.476(3) 1 calc R U P B 2
C210 C 0.1830(8) 0.2535(6) -0.1244(10) 0.088(6) Uani 0.476(3) 1 d G U P B 2
H68 H 0.1389 0.2619 -0.1388 0.105 Uiso 0.476(3) 1 calc R U P B 2
C211 C 0.1968(8) 0.2114(5) -0.1143(9) 0.096(6) Uani 0.476(3) 1 d G U P B 2
H69 H 0.1620 0.1910 -0.1218 0.116 Uiso 0.476(3) 1 calc R U P B 2
C212 C 0.2614(8) 0.1992(4) -0.0933(6) 0.065(5) Uani 0.476(3) 1 d G U P B 2
H70 H 0.2708 0.1704 -0.0864 0.078 Uiso 0.476(3) 1 calc R U P B 2
C221 C 0.5071(10) 0.2118(7) -0.1473(8) 0.059(4) Uani 0.476(3) 1 d . U P B 2
C220 C 0.4843(9) 0.1998(6) -0.1405(5) 0.045(3) Uani 0.524(3) 1 d . U P B 1
C222 C 0.5057(8) 0.2473(6) -0.1150(6) 0.058(3) Uani 0.476(3) 1 d . U P B 2
C219 C 0.4723(17) 0.2560(7) -0.0767(13) 0.053(4) Uani 0.524(3) 1 d . U P B 1
O3 O 0.5826(8) 0.2385(5) 0.1104(6) 0.127(4) Uani 0.524(3) 1 d D U P B 1
O4 O 0.5665(8) 0.2670(5) 0.2123(6) 0.112(4) Uani 0.524(3) 1 d D U P B 1
C223 C 0.6307(11) 0.2659(7) 0.1365(8) 0.109(5) Uani 0.524(3) 1 d D U P B 1
C224 C 0.6294(10) 0.2565(8) 0.1951(8) 0.112(6) Uani 0.524(3) 1 d D U P B 1
C225 C 0.5152(10) 0.2440(8) 0.1277(8) 0.122(6) Uani 0.524(3) 1 d D U P B 1
C226 C 0.5181(12) 0.2392(8) 0.1856(9) 0.108(6) Uani 0.524(3) 1 d D U P B 1
C227 C 0.5725(9) 0.0249(6) 0.0335(8) 0.189(6) Uani 1 1 d D U . . .
C228 C 0.5088(10) 0.0907(7) 0.0493(9) 0.202(6) Uani 1 1 d D U . . .
O6 O 0.6135(9) 0.0758(6) 0.0986(7) 0.252(6) Uani 1 1 d D U . . .
O5 O 0.5165(9) 0.0518(6) 0.0216(7) 0.258(6) Uani 1 1 d D U . . .
C229 C 0.5650(10) 0.1076(7) 0.0845(9) 0.210(6) Uani 1 1 d D U . . .
C230 C 0.6311(11) 0.0430(7) 0.0630(9) 0.218(7) Uani 1 1 d D U . . .
C231 C 0.3835(18) 0.5152(11) 0.2283(15) 0.334(9) Uani 1 1 d D U . . .
C232 C 0.444(2) 0.5346(9) 0.2668(16) 0.352(8) Uani 1 1 d D U . . .
C237 C 0.681(2) 0.4674(12) 0.4014(16) 0.361(10) Uani 1 1 d D U . . .
C236 C 0.648(2) 0.4552(9) 0.3470(18) 0.366(8) Uani 1 1 d D U . . .
C233 C 0.4992(15) 0.5020(11) 0.2782(15) 0.358(8) Uani 1 1 d D U . . .
C235 C 0.6254(15) 0.4960(13) 0.3159(12) 0.365(8) Uani 1 1 d D U . . .
C234 C 0.5498(19) 0.5083(11) 0.3258(12) 0.363(8) Uani 1 1 d D U . . .
C243 C 0.1619(18) 0.3151(8) 0.0212(11) 0.176(9) Uani 0.5 1 d D U P D 4
C242 C 0.1983(15) 0.3568(7) 0.0054(11) 0.161(8) Uani 0.5 1 d D U P D 4
C240 C 0.1852(13) 0.4372(7) -0.0026(11) 0.141(7) Uani 0.5 1 d D U P D 4
C244 C 0.176(2) 0.3076(8) 0.0816(11) 0.168(10) Uani 0.5 1 d D U P D 4
C241 C 0.1513(14) 0.3956(6) 0.0154(11) 0.137(7) Uani 0.5 1 d D U P D 4
C215 C 0.0976(14) 0.4873(7) -0.0335(9) 0.093(5) Uani 0.5 1 d . U P C 3
C239 C 0.1408(18) 0.4762(9) 0.0073(17) 0.162(11) Uani 0.5 1 d D U P D 4
O10 O 0.4562(17) 0.3683(11) 0.1153(14) 0.214(9) Uani 0.476(3) 1 d D U P B 2
O9 O 0.5139(16) 0.3623(11) 0.2076(13) 0.200(9) Uani 0.476(3) 1 d D U P B 2
C250 C 0.537(3) 0.3953(13) 0.1755(18) 0.208(10) Uani 0.476(3) 1 d D U P B 2
C252 C 0.445(3) 0.3368(13) 0.1545(17) 0.213(10) Uani 0.476(3) 1 d D U P B 2
C251 C 0.4381(18) 0.3612(16) 0.203(2) 0.209(10) Uani 0.476(3) 1 d D U P B 2
C249 C 0.5294(19) 0.3659(16) 0.1293(19) 0.213(10) Uani 0.476(3) 1 d D U P B 2
C263 C -0.2507(16) 0.2646(10) 0.4047(13) 0.138(9) Uiso 0.5 1 d D . P E 1
C264 C -0.2025(16) 0.2961(10) 0.3864(12) 0.148(10) Uiso 0.5 1 d D . P E 1
O11 O -0.1927(15) 0.2807(10) 0.3262(11) 0.220(12) Uiso 0.5 1 d D . P E 1
O12 O -0.223(2) 0.2291(13) 0.3941(18) 0.32(2) Uiso 0.5 1 d D . P E 1
C267 C -0.2778(15) 0.2547(11) 0.3621(16) 0.171(9) Uani 0.5 1 d D U P F 2
C268 C -0.2301(13) 0.2851(11) 0.3320(15) 0.193(8) Uani 0.5 1 d D U P F 2
C269 C -0.1525(12) 0.2815(12) 0.3525(11) 0.183(7) Uani 0.5 1 d D U P F 2
C270 C -0.1030(13) 0.2685(10) 0.3119(14) 0.182(7) Uani 0.5 1 d D U P F 2
C271 C -0.0421(16) 0.2961(10) 0.3011(11) 0.166(7) Uani 0.5 1 d D U P F 2
C272 C 0.0079(17) 0.2814(10) 0.2611(14) 0.144(7) Uani 0.5 1 d D U P F 2
C273 C 0.0319(16) 0.3136(8) 0.2216(10) 0.104(7) Uani 0.5 1 d D U P F 2
C266 C -0.1859(19) 0.2238(12) 0.3468(15) 0.182(13) Uiso 0.5 1 d D . P E 1
C265 C -0.2425(14) 0.2459(9) 0.3166(11) 0.131(8) Uiso 0.5 1 d D . P E 1

loop_
_atom_site_aniso_label
_atom_site_aniso_U_11
_atom_site_aniso_U_22
_atom_site_aniso_U_33
_atom_site_aniso_U_23
_atom_site_aniso_U_13
_atom_site_aniso_U_12
C1 0.074(4) 0.037(3) 0.034(3) -0.003(2) 0.009(3) -0.001(3)
C2 0.079(4) 0.048(3) 0.030(3) -0.002(2) 0.003(3) -0.002(3)
C3 0.082(4) 0.046(3) 0.027(3) -0.001(2) 0.010(3) -0.003(3)
C4 0.077(4) 0.032(3) 0.029(3) -0.002(2) 0.015(3) -0.003(3)
C5 0.074(4) 0.034(3) 0.026(3) -0.002(2) 0.014(3) -0.005(3)
C6 0.074(4) 0.033(3) 0.028(3) -0.001(2) 0.013(3) -0.002(3)
C7 0.071(4) 0.044(3) 0.029(3) -0.001(2) 0.016(3) -0.001(3)
C8 0.071(4) 0.046(3) 0.027(3) -0.004(2) 0.009(3) 0.003(3)
C9 0.074(4) 0.040(3) 0.026(3) -0.003(2) 0.012(3) -0.001(3)
C10 0.076(4) 0.041(3) 0.029(3) -0.004(2) 0.008(3) 0.000(3)
C11 0.078(4) 0.046(3) 0.022(3) -0.003(2) 0.015(3) -0.003(3)
C12 0.090(5) 0.051(3) 0.024(3) 0.000(2) 0.014(3) -0.001(3)
C13 0.085(5) 0.059(4) 0.029(3) -0.002(3) 0.022(3) -0.002(3)
C14 0.076(5) 0.059(4) 0.031(3) 0.000(3) 0.019(3) -0.005(3)
C15 0.086(5) 0.057(4) 0.037(3) -0.003(3) 0.023(3) 0.000(3)
C16 0.076(5) 0.055(4) 0.039(3) -0.005(3) 0.021(3) -0.002(3)
C17 0.076(5) 0.064(4) 0.047(4) -0.006(3) 0.023(3) 0.001(3)
C18 0.075(5) 0.053(4) 0.050(4) -0.007(3) 0.011(3) 0.005(3)
C19 0.074(4) 0.041(3) 0.039(3) -0.007(2) 0.013(3) -0.002(3)
C20 0.083(4) 0.053(3) 0.022(3) -0.005(2) 0.015(3) 0.002(3)
C21 0.080(4) 0.047(3) 0.029(3) -0.003(2) 0.008(3) -0.001(3)
C22 0.078(5) 0.065(4) 0.035(3) -0.002(3) 0.005(3) 0.014(3)
C23 0.073(4) 0.077(5) 0.035(3) -0.010(3) 0.007(3) 0.001(4)
C24 0.077(5) 0.061(4) 0.038(3) -0.015(3) 0.016(3) -0.009(3)
C25 0.076(4) 0.053(4) 0.029(3) 0.000(2) 0.016(3) 0.000(3)
C26 0.082(5) 0.097(6) 0.037(3) -0.004(3) 0.023(3) -0.009(4)
C27 0.111(7) 0.091(6) 0.050(4) -0.001(4) 0.029(4) -0.033(5)
C28 0.142(9) 0.134(9) 0.051(5) -0.003(5) 0.025(5) -0.072(8)
C29 0.089(7) 0.182(12) 0.053(5) 0.011(6) 0.024(5) -0.034(7)
C30 0.087(6) 0.163(11) 0.063(5) -0.002(6) 0.034(5) 0.027(7)
C31 0.101(6) 0.095(6) 0.057(5) 0.013(4) 0.030(4) 0.019(5)
N1 0.072(4) 0.039(2) 0.032(2) -0.0018(19) 0.014(2) -0.002(2)
N2 0.077(3) 0.041(2) 0.026(2) 0.0007(18) 0.014(2) -0.002(2)
N3 0.073(4) 0.057(3) 0.029(2) 0.002(2) 0.016(2) -0.001(3)
N4 0.072(3) 0.048(3) 0.032(2) -0.003(2) 0.016(2) -0.001(2)
Ga1 0.0718(5) 0.0431(4) 0.0253(3) -0.0004(3) 0.0136(3) -0.0048(3)
F1 0.093(3) 0.0457(19) 0.0425(18) -0.0006(15) 0.0173(18) -0.0017(18)
F2 0.093(3) 0.075(3) 0.053(2) -0.0145(19) 0.015(2) -0.023(2)
F3 0.091(3) 0.107(3) 0.053(2) -0.011(2) -0.009(2) -0.001(3)
F4 0.110(3) 0.071(3) 0.046(2) 0.0025(18) -0.009(2) 0.018(2)
F5 0.104(3) 0.0474(19) 0.0411(19) -0.0022(15) 0.0001(19) 0.0015(19)
F6 0.194(6) 0.072(3) 0.067(3) -0.003(2) 0.045(3) -0.028(3)
F7 0.240(8) 0.151(6) 0.081(4) 0.010(4) 0.050(5) -0.101(6)
F8 0.116(5) 0.314(11) 0.065(3) 0.004(5) 0.046(3) -0.077(6)
F9 0.160(6) 0.233(9) 0.106(5) 0.011(5) 0.079(5) 0.078(6)
F10 0.183(6) 0.112(4) 0.085(4) 0.003(3) 0.068(4) 0.055(4)
N5 0.064(3) 0.043(3) 0.036(2) 0.002(2) 0.014(2) -0.002(2)
C32 0.083(5) 0.043(3) 0.039(3) -0.004(2) 0.015(3) -0.006(3)
C33 0.082(5) 0.047(3) 0.045(3) -0.011(3) 0.012(3) 0.000(3)
C34 0.081(5) 0.039(3) 0.067(4) -0.004(3) 0.007(4) -0.001(3)
C35 0.085(5) 0.042(3) 0.063(4) 0.010(3) 0.016(4) -0.005(3)
C36 0.078(4) 0.048(3) 0.044(3) 0.003(3) 0.015(3) -0.001(3)
C42 0.072(4) 0.044(3) 0.037(3) -0.005(2) 0.014(3) 0.000(3)
C43 0.092(5) 0.040(3) 0.042(3) 0.001(2) 0.019(3) 0.004(3)
C44 0.093(5) 0.042(3) 0.035(3) 0.003(2) 0.019(3) 0.002(3)
C45 0.079(4) 0.045(3) 0.022(2) 0.002(2) 0.012(3) -0.001(3)
N7 0.080(4) 0.041(3) 0.030(2) 0.0013(19) 0.019(2) 0.002(2)
C46 0.068(4) 0.046(3) 0.022(2) 0.000(2) 0.009(2) -0.002(3)
C47 0.065(4) 0.039(3) 0.022(2) -0.001(2) 0.010(2) -0.006(3)
C48 0.072(4) 0.042(3) 0.027(3) -0.004(2) 0.014(3) -0.006(3)
C49 0.077(4) 0.035(3) 0.034(3) -0.008(2) 0.012(3) -0.007(3)
C50 0.061(4) 0.039(3) 0.028(3) -0.005(2) 0.007(2) -0.008(2)
N8 0.067(3) 0.037(2) 0.024(2) 0.0002(17) 0.009(2) -0.008(2)
C51 0.064(4) 0.037(3) 0.035(3) -0.003(2) 0.009(3) -0.014(3)
C52 0.058(3) 0.043(3) 0.037(3) 0.000(2) 0.011(2) -0.017(3)
C53 0.071(4) 0.048(3) 0.040(3) 0.007(3) 0.013(3) -0.014(3)
C54 0.075(4) 0.061(4) 0.036(3) 0.004(3) 0.018(3) -0.019(3)
C55 0.057(4) 0.059(4) 0.034(3) -0.005(3) 0.010(3) -0.018(3)
N9 0.057(3) 0.047(3) 0.031(2) -0.0065(19) 0.012(2) -0.013(2)
C56 0.061(4) 0.061(4) 0.028(3) -0.007(2) 0.015(2) -0.015(3)
C57 0.072(4) 0.056(4) 0.035(3) -0.013(3) 0.020(3) -0.018(3)
C58 0.080(5) 0.057(4) 0.043(3) -0.012(3) 0.027(3) -0.010(3)
C59 0.088(5) 0.054(4) 0.043(3) -0.012(3) 0.028(3) -0.003(3)
C60 0.073(4) 0.047(3) 0.037(3) -0.008(2) 0.013(3) -0.007(3)
N10 0.070(3) 0.048(3) 0.031(2) -0.004(2) 0.015(2) -0.010(2)
Ga2 0.0583(4) 0.0441(4) 0.0265(3) -0.0050(3) 0.0084(3) -0.0073(3)
C61 0.075(4) 0.040(3) 0.032(3) -0.001(2) 0.014(3) -0.011(3)
C62 0.083(5) 0.043(3) 0.047(3) 0.005(3) -0.005(3) -0.011(3)
C63 0.098(6) 0.051(4) 0.055(4) 0.014(3) -0.013(4) -0.008(4)
C64 0.109(6) 0.039(3) 0.030(3) 0.008(2) 0.010(3) -0.002(3)
C65 0.094(5) 0.047(3) 0.035(3) -0.007(3) 0.020(3) -0.025(4)
C66 0.066(4) 0.048(3) 0.040(3) -0.004(3) 0.015(3) -0.006(3)
F11 0.091(3) 0.055(2) 0.093(3) 0.010(2) -0.028(2) -0.011(2)
F12 0.121(4) 0.058(3) 0.117(4) 0.023(3) -0.036(3) 0.009(3)
F13 0.150(4) 0.0372(19) 0.053(2) 0.0067(16) -0.003(2) -0.010(2)
F14 0.098(3) 0.053(2) 0.061(2) -0.0173(17) 0.014(2) -0.027(2)
F15 0.071(3) 0.056(2) 0.084(3) -0.017(2) 0.007(2) -0.0134(19)
C67 0.064(4) 0.064(4) 0.035(3) -0.005(3) 0.021(3) -0.019(3)
C68 0.060(4) 0.118(7) 0.046(4) -0.017(4) 0.020(3) -0.008(4)
C69 0.066(5) 0.147(8) 0.035(4) -0.016(4) 0.013(3) -0.007(5)
C70 0.071(5) 0.132(7) 0.042(4) -0.004(4) 0.031(4) -0.010(5)
C71 0.060(5) 0.154(9) 0.050(4) 0.011(5) 0.021(3) -0.038(5)
C72 0.068(5) 0.099(6) 0.041(4) -0.004(3) 0.012(3) -0.022(4)
F16 0.056(3) 0.253(8) 0.048(2) -0.026(3) 0.020(2) -0.010(3)
F17 0.075(3) 0.277(9) 0.043(2) -0.018(4) 0.014(2) 0.006(4)
F18 0.087(3) 0.234(7) 0.044(2) 0.013(3) 0.038(2) -0.009(4)
F19 0.070(3) 0.306(10) 0.059(3) -0.002(4) 0.023(2) -0.058(4)
F20 0.074(3) 0.193(6) 0.049(2) -0.007(3) 0.010(2) -0.050(3)
N11 0.067(3) 0.082(4) 0.048(3) -0.015(3) -0.006(3) -0.004(3)
C73 0.114(7) 0.182(9) 0.080(6) 0.028(6) -0.023(5) -0.030(7)
C74 0.147(9) 0.190(10) 0.102(7) 0.020(7) -0.026(7) -0.047(8)
C75 0.146(8) 0.149(9) 0.105(7) -0.013(7) -0.047(7) -0.026(7)
C76 0.125(8) 0.140(8) 0.151(9) 0.007(7) -0.025(7) -0.038(7)
C77 0.096(6) 0.107(6) 0.122(7) 0.024(6) -0.039(5) -0.036(5)
C78 0.058(4) 0.038(3) 0.041(3) 0.004(2) -0.002(3) 0.002(3)
C79 0.061(4) 0.056(4) 0.034(3) 0.009(3) -0.005(3) 0.003(3)
C80 0.073(4) 0.061(4) 0.027(3) 0.006(3) 0.003(3) -0.001(3)
C81 0.058(4) 0.040(3) 0.036(3) 0.005(2) 0.007(2) -0.003(3)
N12 0.050(3) 0.041(2) 0.035(2) 0.0051(19) 0.004(2) 0.001(2)
C82 0.058(4) 0.042(3) 0.034(3) 0.002(2) 0.007(2) -0.003(3)
C83 0.050(3) 0.042(3) 0.032(3) 0.000(2) 0.007(2) 0.001(2)
C84 0.057(4) 0.057(3) 0.034(3) 0.002(2) 0.012(3) 0.002(3)
C85 0.049(3) 0.055(3) 0.037(3) -0.002(2) 0.004(2) 0.007(3)
C86 0.052(3) 0.044(3) 0.033(3) 0.001(2) 0.005(2) 0.004(2)
N13 0.051(3) 0.041(2) 0.031(2) 0.0026(18) 0.0042(19) -0.001(2)
C87 0.054(3) 0.055(3) 0.028(3) 0.004(2) 0.003(2) 0.009(3)
C88 0.052(3) 0.054(3) 0.027(3) 0.001(2) 0.007(2) 0.005(3)
C89 0.064(4) 0.068(4) 0.033(3) 0.009(3) 0.011(3) 0.014(3)
C90 0.061(4) 0.069(4) 0.029(3) 0.005(3) 0.012(3) 0.001(3)
C91 0.055(4) 0.056(3) 0.034(3) -0.001(2) 0.011(2) 0.003(3)
N14 0.045(3) 0.049(3) 0.033(2) -0.0001(19) 0.0059(19) 0.006(2)
C92 0.053(3) 0.051(3) 0.040(3) -0.006(3) 0.012(3) 0.004(3)
C93 0.053(3) 0.044(3) 0.037(3) -0.006(2) 0.009(2) 0.004(3)
C94 0.053(4) 0.048(3) 0.055(4) 0.001(3) 0.011(3) 0.008(3)
C95 0.052(4) 0.045(3) 0.053(4) 0.002(3) -0.001(3) 0.004(3)
C96 0.053(3) 0.043(3) 0.042(3) 0.000(2) 0.002(3) 0.006(3)
N15 0.052(3) 0.045(3) 0.038(2) 0.002(2) 0.006(2) 0.001(2)
Ga3 0.0495(4) 0.0467(4) 0.0296(3) 0.0028(3) 0.0050(3) 0.0033(3)
C97 0.058(4) 0.063(4) 0.035(3) 0.009(3) 0.010(3) 0.010(3)
C98 0.062(4) 0.094(6) 0.040(3) -0.004(3) -0.006(3) 0.020(4)
C99 0.071(5) 0.109(7) 0.063(5) -0.002(5) -0.016(4) 0.017(5)
C100 0.073(5) 0.109(7) 0.065(5) 0.026(5) -0.003(4) 0.033(5)
C101 0.084(6) 0.080(5) 0.078(5) 0.034(4) 0.021(5) 0.024(4)
C102 0.060(4) 0.076(5) 0.055(4) 0.016(3) 0.003(3) 0.010(4)
F21 0.072(3) 0.090(3) 0.075(3) -0.024(2) -0.014(2) 0.006(2)
F22 0.098(4) 0.156(6) 0.133(5) -0.018(4) -0.071(4) 0.030(4)
F23 0.106(4) 0.156(6) 0.120(5) 0.053(4) -0.008(3) 0.060(4)
F24 0.103(4) 0.079(3) 0.133(5) 0.044(3) 0.018(3) 0.025(3)
F25 0.076(3) 0.061(2) 0.095(3) 0.019(2) 0.010(2) 0.003(2)
C103 0.055(3) 0.049(3) 0.037(3) -0.006(2) 0.012(3) 0.005(3)
C104 0.065(4) 0.059(4) 0.040(3) -0.015(3) 0.018(3) 0.003(3)
C105 0.070(4) 0.046(3) 0.045(3) -0.006(3) 0.015(3) -0.007(3)
C106 0.063(4) 0.058(4) 0.038(3) -0.002(3) 0.021(3) -0.004(3)
C107 0.077(5) 0.057(4) 0.050(4) -0.012(3) 0.029(3) 0.002(3)
C108 0.066(4) 0.054(4) 0.058(4) -0.009(3) 0.024(3) 0.002(3)
F26 0.104(3) 0.062(2) 0.064(2) -0.0237(19) 0.044(2) -0.006(2)
F27 0.116(4) 0.062(2) 0.072(3) -0.015(2) 0.045(3) -0.015(2)
F28 0.085(3) 0.069(2) 0.049(2) -0.0080(17) 0.0350(19) -0.008(2)
F29 0.119(4) 0.061(2) 0.096(3) -0.032(2) 0.070(3) -0.012(2)
F30 0.106(3) 0.053(2) 0.098(3) -0.016(2) 0.059(3) -0.007(2)
N16 0.061(3) 0.053(3) 0.042(3) -0.009(2) 0.005(2) 0.000(2)
C109 0.078(5) 0.043(4) 0.089(5) -0.002(3) -0.008(4) 0.002(3)
C110 0.081(6) 0.059(5) 0.138(9) -0.013(5) -0.004(6) -0.001(4)
C111 0.095(6) 0.052(4) 0.085(5) -0.015(4) 0.019(5) -0.008(4)
C112 0.067(5) 0.081(5) 0.093(6) -0.032(5) 0.003(4) -0.010(4)
C113 0.058(4) 0.061(4) 0.074(5) -0.018(4) -0.006(3) 0.003(3)
N17 0.053(3) 0.044(2) 0.035(2) 0.0049(19) 0.004(2) -0.003(2)
C114 0.079(4) 0.044(3) 0.035(3) 0.002(2) 0.010(3) -0.009(3)
C115 0.097(5) 0.050(4) 0.040(3) -0.010(3) 0.010(3) -0.010(3)
C116 0.114(6) 0.044(3) 0.051(4) 0.000(3) -0.006(4) -0.013(4)
C117 0.111(6) 0.052(4) 0.047(4) 0.013(3) -0.012(4) -0.017(4)
C118 0.069(4) 0.052(3) 0.035(3) 0.006(3) 0.003(3) -0.006(3)
C119 0.068(6) 0.053(5) 0.059(8) 0.000(6) 0.015(6) 0.001(5)
C120 0.077(9) 0.045(7) 0.045(7) 0.000(5) 0.022(6) 0.005(6)
C121 0.084(11) 0.026(12) 0.052(10) 0.015(7) 0.020(7) -0.003(8)
C122 0.057(10) 0.046(19) 0.032(7) 0.017(15) 0.015(6) 0.014(15)
N18 0.063(7) 0.041(6) 0.038(6) 0.012(6) 0.021(5) 0.010(6)
C123 0.051(4) 0.040(8) 0.033(3) 0.002(7) 0.007(3) -0.004(7)
C124 0.066(8) 0.054(9) 0.047(8) 0.008(7) 0.012(6) -0.004(8)
C125 0.082(9) 0.074(9) 0.061(8) 0.008(7) 0.016(7) -0.008(7)
C126 0.162(19) 0.067(11) 0.037(9) -0.025(9) 0.059(11) -0.047(11)
C127 0.112(13) 0.068(10) 0.024(7) -0.010(7) 0.017(7) -0.032(10)
N19 0.085(8) 0.055(7) 0.023(5) -0.003(5) 0.019(5) -0.022(6)
C128 0.103(12) 0.068(10) 0.044(8) 0.014(7) 0.013(7) -0.041(9)
C129 0.059(5) 0.055(5) 0.050(5) 0.011(5) 0.005(5) -0.012(5)
N20 0.052(4) 0.049(4) 0.038(4) 0.008(3) 0.003(3) -0.010(4)
C133 0.041(5) 0.051(6) 0.040(5) 0.011(5) 0.004(5) 0.004(5)
C134 0.061(5) 0.061(7) 0.051(5) 0.000(5) 0.010(4) 0.005(6)
C135 0.089(10) 0.052(7) 0.050(7) 0.001(6) 0.037(7) 0.030(7)
C136 0.089(10) 0.051(7) 0.053(7) 0.001(6) 0.022(7) 0.020(7)
C137 0.059(7) 0.063(7) 0.040(6) 0.005(5) 0.020(5) 0.011(6)
C173 0.050(8) 0.057(4) 0.048(7) -0.003(5) 0.007(6) 0.004(6)
Ga4 0.0546(9) 0.0444(11) 0.0367(7) 0.0060(6) 0.0144(6) 0.0001(7)
C138 0.100(9) 0.079(8) 0.058(7) 0.008(7) 0.029(7) -0.025(7)
C139 0.118(10) 0.099(9) 0.070(8) 0.006(8) 0.039(8) -0.019(8)
C140 0.156(11) 0.079(9) 0.096(9) -0.004(8) 0.034(9) 0.000(9)
C141 0.159(11) 0.084(9) 0.093(9) -0.017(8) 0.030(9) -0.028(9)
C142 0.124(10) 0.105(9) 0.097(9) -0.019(8) 0.014(9) -0.042(8)
C143 0.088(8) 0.076(8) 0.089(8) 0.002(7) 0.018(7) -0.032(7)
F31 0.133(11) 0.096(8) 0.107(9) 0.028(7) 0.047(9) 0.030(8)
F32 0.250(17) 0.105(11) 0.135(12) 0.030(10) 0.088(12) 0.033(11)
F33 0.331(19) 0.102(9) 0.155(12) -0.036(8) 0.064(13) -0.104(11)
F34 0.196(13) 0.182(13) 0.149(11) -0.038(10) -0.007(10) -0.120(11)
F35 0.090(7) 0.127(9) 0.113(8) 0.003(7) -0.018(6) -0.035(6)
C144 0.053(5) 0.069(5) 0.043(4) 0.008(4) 0.012(4) 0.012(4)
C145 0.055(5) 0.079(5) 0.051(5) 0.010(4) 0.013(4) 0.015(4)
C146 0.057(5) 0.079(5) 0.057(5) 0.010(4) 0.019(4) 0.016(4)
C147 0.058(5) 0.072(5) 0.061(5) 0.004(4) 0.029(4) 0.010(4)
C148 0.058(5) 0.084(6) 0.069(5) 0.003(5) 0.019(5) 0.006(5)
C149 0.054(5) 0.083(5) 0.054(5) 0.004(4) 0.015(4) 0.006(5)
F36 0.046(6) 0.106(10) 0.054(5) 0.006(7) 0.009(4) 0.015(7)
F37 0.060(5) 0.142(8) 0.074(5) 0.014(6) 0.026(4) 0.024(6)
F38 0.086(5) 0.085(5) 0.060(4) 0.002(4) 0.042(4) 0.013(4)
F39 0.083(6) 0.136(7) 0.055(5) -0.019(5) 0.002(4) 0.009(5)
F40 0.062(5) 0.127(7) 0.067(5) -0.006(5) 0.015(4) 0.016(5)
C155 0.064(9) 0.062(10) 0.045(8) -0.012(7) -0.008(7) 0.006(8)
C156 0.068(6) 0.053(5) 0.059(8) 0.000(6) 0.015(6) 0.001(5)
C157 0.076(13) 0.024(16) 0.046(12) 0.003(10) -0.003(9) 0.004(11)
C158 0.064(14) 0.038(16) 0.034(10) 0.013(12) 0.000(8) 0.013(12)
N23 0.068(9) 0.059(9) 0.037(6) 0.010(7) 0.020(6) 0.013(7)
C159 0.051(4) 0.040(8) 0.033(3) 0.002(7) 0.007(3) -0.004(7)
C160 0.063(8) 0.055(8) 0.032(6) 0.006(6) 0.006(5) -0.003(7)
C161 0.054(7) 0.052(7) 0.055(7) 0.012(6) 0.016(6) -0.004(6)
C162 0.064(9) 0.064(9) 0.050(9) 0.000(7) 0.011(7) -0.007(7)
C163 0.058(8) 0.064(10) 0.027(8) -0.008(9) 0.023(7) -0.013(7)
N24 0.057(8) 0.071(11) 0.035(7) 0.012(8) 0.007(6) -0.006(7)
C164 0.064(9) 0.071(9) 0.051(8) -0.010(7) 0.001(7) 0.007(7)
C165 0.061(6) 0.063(6) 0.054(6) 0.001(5) 0.005(5) 0.003(5)
C166 0.060(5) 0.067(5) 0.057(5) -0.001(5) 0.010(5) 0.003(5)
C168 0.060(6) 0.068(6) 0.053(5) -0.001(5) 0.008(5) 0.000(5)
N25 0.064(6) 0.066(7) 0.060(6) 0.004(6) 0.000(5) 0.004(6)
C169 0.055(5) 0.058(5) 0.041(5) 0.012(4) 0.014(4) -0.001(4)
C170 0.053(9) 0.081(14) 0.050(10) -0.032(10) 0.013(7) 0.005(8)
C171 0.064(13) 0.11(2) 0.077(14) -0.046(14) -0.017(10) 0.001(13)
C172 0.061(5) 0.061(7) 0.051(5) 0.000(5) 0.010(4) 0.005(6)
N21 0.050(8) 0.057(4) 0.048(7) -0.003(5) 0.007(6) 0.004(6)
N26 0.066(7) 0.068(8) 0.036(6) -0.002(5) 0.009(5) 0.012(6)
Ga5 0.0745(12) 0.0572(14) 0.0398(9) 0.0071(8) 0.0184(8) 0.0125(10)
C174 0.054(7) 0.064(7) 0.049(7) 0.009(6) 0.008(6) -0.001(6)
C175 0.062(7) 0.066(7) 0.053(7) -0.005(6) -0.002(6) 0.003(6)
C176 0.087(9) 0.058(9) 0.067(9) 0.004(8) 0.019(8) 0.005(8)
C177 0.078(8) 0.060(7) 0.056(7) -0.019(6) 0.009(6) 0.007(6)
C178 0.072(8) 0.076(8) 0.069(8) -0.004(7) 0.004(7) -0.006(7)
C179 0.063(7) 0.065(7) 0.073(8) 0.005(6) -0.010(6) 0.003(6)
F41 0.079(7) 0.097(9) 0.083(7) 0.012(6) -0.021(6) 0.017(6)
F42 0.097(7) 0.101(7) 0.064(6) 0.006(5) -0.016(5) 0.010(6)
F43 0.103(7) 0.078(6) 0.085(7) 0.006(5) 0.023(5) -0.006(5)
F44 0.095(7) 0.082(7) 0.146(11) -0.018(7) -0.027(7) -0.002(6)
F45 0.085(7) 0.082(6) 0.136(10) 0.000(6) -0.042(6) -0.002(5)
C180 0.077(6) 0.099(6) 0.073(6) -0.009(5) 0.013(5) -0.008(5)
C181 0.088(6) 0.105(6) 0.076(6) -0.005(5) 0.015(5) -0.008(6)
C182 0.107(7) 0.116(7) 0.086(7) -0.008(6) 0.016(6) -0.003(6)
C183 0.102(6) 0.118(7) 0.095(6) -0.017(6) 0.024(6) -0.004(6)
C184 0.094(6) 0.118(7) 0.096(6) -0.017(6) 0.024(6) 0.001(6)
C185 0.085(6) 0.104(6) 0.085(6) -0.009(6) 0.016(5) 0.000(6)
F46 0.088(6) 0.120(7) 0.062(5) 0.017(5) 0.016(5) -0.012(5)
F47 0.143(10) 0.144(10) 0.079(7) 0.018(7) 0.041(7) -0.036(8)
F48 0.126(9) 0.140(9) 0.102(8) -0.025(7) 0.054(7) -0.039(7)
F49 0.102(8) 0.159(10) 0.119(9) -0.048(8) 0.053(7) 0.014(8)
F50 0.081(9) 0.114(12) 0.094(10) -0.027(9) 0.021(7) 0.000(9)
O1 0.154(10) 0.112(8) 0.089(8) -0.004(7) -0.007(7) -0.009(8)
C216 0.107(9) 0.089(9) 0.049(7) 0.001(7) -0.014(7) 0.006(8)
C238 0.20(3) 0.19(3) 0.19(3) 0.01(2) 0.00(2) -0.01(2)
O2 0.145(10) 0.140(10) 0.105(9) 0.007(9) 0.004(8) -0.002(9)
C217 0.108(9) 0.082(8) 0.047(7) 0.014(6) 0.001(7) -0.020(7)
C218 0.121(11) 0.103(10) 0.096(10) 0.007(9) -0.009(9) -0.005(9)
N27 0.031(5) 0.067(7) 0.027(4) 0.010(5) -0.005(4) 0.000(6)
C203 0.056(8) 0.068(8) 0.085(8) 0.016(7) -0.009(7) -0.004(7)
C204 0.062(8) 0.089(9) 0.122(10) 0.034(9) -0.004(8) 0.004(8)
C205 0.059(8) 0.066(8) 0.083(9) 0.022(7) 0.005(7) 0.021(7)
C206 0.068(8) 0.049(7) 0.055(7) 0.009(6) -0.006(6) 0.005(6)
C207 0.061(7) 0.069(8) 0.056(7) 0.019(7) -0.007(6) 0.005(7)
N28 0.084(9) 0.062(8) 0.059(8) 0.010(7) 0.014(6) -0.002(7)
C208 0.100(10) 0.081(10) 0.072(9) 0.006(8) 0.012(8) 0.020(9)
C209 0.102(11) 0.093(11) 0.079(10) 0.015(10) 0.001(9) 0.011(9)
C210 0.069(10) 0.095(11) 0.100(11) 0.021(10) 0.010(9) 0.003(9)
C211 0.073(10) 0.096(11) 0.119(11) 0.029(10) -0.003(9) -0.004(9)
C212 0.068(10) 0.052(8) 0.073(8) 0.009(7) -0.013(8) 0.007(8)
C221 0.057(7) 0.064(7) 0.054(7) -0.003(6) -0.005(6) 0.004(6)
C220 0.050(5) 0.052(5) 0.034(4) 0.011(5) 0.007(4) -0.004(5)
C222 0.056(5) 0.064(5) 0.055(5) 0.003(5) 0.003(4) 0.006(5)
C219 0.061(6) 0.048(6) 0.050(6) 0.008(5) 0.002(5) -0.012(5)
O3 0.134(9) 0.152(10) 0.095(8) -0.023(7) 0.005(7) -0.007(8)
O4 0.119(9) 0.139(9) 0.080(7) -0.031(7) 0.017(7) -0.009(8)
C223 0.103(10) 0.130(11) 0.091(9) -0.046(9) -0.011(9) -0.005(9)
C224 0.109(10) 0.127(11) 0.098(10) -0.028(9) -0.008(9) 0.003(10)
C225 0.111(10) 0.142(11) 0.111(10) -0.026(10) -0.005(9) 0.005(10)
C226 0.102(11) 0.120(11) 0.104(11) -0.029(10) 0.029(9) -0.008(10)
C227 0.150(10) 0.204(11) 0.205(11) -0.037(9) -0.036(9) 0.075(9)
C228 0.183(10) 0.215(12) 0.203(11) -0.043(10) -0.032(10) 0.044(10)
O6 0.233(10) 0.271(11) 0.249(11) -0.002(10) -0.018(9) 0.053(9)
O5 0.234(10) 0.277(11) 0.258(11) -0.030(10) -0.021(9) 0.064(10)
C229 0.171(10) 0.244(12) 0.206(11) -0.013(10) -0.048(9) 0.075(10)
C230 0.197(11) 0.232(12) 0.222(12) -0.054(10) -0.018(10) 0.053(10)
C231 0.335(11) 0.340(11) 0.328(11) -0.001(8) 0.028(8) -0.006(8)
C232 0.351(9) 0.353(9) 0.351(9) 0.001(4) 0.025(4) -0.001(4)
C237 0.358(11) 0.365(11) 0.360(12) 0.001(8) 0.024(8) -0.006(8)
C236 0.366(9) 0.366(9) 0.366(9) 0.002(4) 0.026(4) 0.001(4)
C233 0.357(9) 0.359(9) 0.358(9) 0.001(4) 0.025(4) -0.001(4)
C235 0.365(9) 0.365(9) 0.365(9) 0.003(4) 0.026(4) 0.001(4)
C234 0.363(9) 0.363(9) 0.363(9) 0.001(4) 0.026(4) -0.001(4)
C243 0.200(15) 0.164(14) 0.167(14) -0.004(13) 0.027(13) 0.007(13)
C242 0.173(13) 0.172(13) 0.138(12) 0.012(12) 0.009(11) 0.009(12)
C240 0.158(13) 0.152(13) 0.113(12) 0.000(11) 0.007(11) 0.002(11)
C244 0.27(3) 0.101(15) 0.132(18) 0.007(14) 0.031(19) -0.004(18)
C241 0.149(12) 0.158(13) 0.106(11) -0.011(11) 0.014(10) 0.019(11)
C215 0.120(11) 0.086(9) 0.072(9) 0.027(8) -0.003(9) 0.003(9)
C239 0.179(16) 0.168(16) 0.138(15) 0.004(14) 0.015(13) -0.002(13)
O10 0.208(14) 0.224(14) 0.211(14) -0.004(12) 0.013(12) -0.014(12)
O9 0.181(13) 0.211(14) 0.205(14) 0.006(12) -0.009(12) 0.011(12)
C250 0.194(14) 0.220(15) 0.211(15) 0.003(13) 0.011(13) -0.013(13)
C252 0.215(15) 0.215(15) 0.208(15) -0.010(13) 0.005(13) -0.014(13)
C251 0.204(15) 0.218(15) 0.205(15) 0.001(13) 0.005(13) -0.012(13)
C249 0.199(15) 0.226(15) 0.214(15) -0.002(13) 0.022(13) -0.007(13)
C267 0.164(15) 0.153(15) 0.198(16) -0.001(13) 0.035(13) 0.006(13)
C268 0.191(10) 0.190(10) 0.198(10) -0.001(8) 0.012(8) -0.001(8)
C269 0.182(9) 0.185(9) 0.183(9) 0.003(7) 0.010(7) -0.002(7)
C270 0.184(9) 0.179(9) 0.182(9) -0.009(7) 0.006(7) 0.005(7)
C271 0.172(9) 0.160(9) 0.166(9) -0.005(7) 0.010(7) 0.000(7)
C272 0.148(9) 0.138(9) 0.147(9) -0.011(7) 0.006(7) -0.001(7)
C273 0.112(13) 0.101(12) 0.099(12) -0.003(10) -0.004(11) -0.009(11)

loop_
_atom_type_symbol
_atom_type_description
_atom_type_scat_dispersion_real
_atom_type_scat_dispersion_imag
_atom_type_scat_source
C C 0.0181 0.0091 'International Tables Vol C Tables 4.2.6.8 and 6.1.1.4'
H H 0.0000 0.0000 'International Tables Vol C Tables 4.2.6.8 and 6.1.1.4'
F F 0.0727 0.0534 'International Tables Vol C Tables 4.2.6.8 and 6.1.1.4'
Ga Ga -1.2846 0.7763 'International Tables Vol C Tables 4.2.6.8 and 6.1.1.4'
N N 0.0311 0.0180 'International Tables Vol C Tables 4.2.6.8 and 6.1.1.4'
O O 0.0492 0.0322 'International Tables Vol C Tables 4.2.6.8 and 6.1.1.4'

loop_
_geom_angle_atom_site_label_1
_geom_angle_atom_site_label_2
_geom_angle_atom_site_label_3
_geom_angle
N1 C1 C2 108.4(5)
N1 C1 C19 113.0(5)
C2 C1 C19 138.5(7)
C3 C2 C1 106.4(6)
C3 C2 H1 126.8
C1 C2 H1 126.8
C2 C3 C4 108.8(5)
C2 C3 H2 125.6
C4 C3 H2 125.6
N1 C4 C5 119.4(5)
N1 C4 C3 106.2(5)
C5 C4 C3 134.2(5)
C4 C5 C6 124.5(5)
C4 C5 C46 118.4(5)
C6 C5 C46 117.1(6)
N2 C6 C5 125.6(6)
N2 C6 C7 107.3(5)
C5 C6 C7 126.9(5)
C8 C7 C6 108.8(5)
C8 C7 H3 125.6
C6 C7 H3 125.6
C7 C8 C9 106.3(6)
C7 C8 H4 126.8
C9 C8 H4 126.8
N2 C9 C10 123.8(6)
N2 C9 C8 109.3(5)
C10 C9 C8 126.9(6)
C11 C10 C9 125.2(6)
C11 C10 C20 116.9(5)
C9 C10 C20 117.8(6)
N3 C11 C10 125.1(5)
N3 C11 C12 107.2(5)
C10 C11 C12 127.5(6)
C13 C12 C11 108.1(6)
C13 C12 H5 126.0
C11 C12 H5 126.0
C12 C13 C14 108.4(5)
C12 C13 H6 125.8
C14 C13 H6 125.8
C15 C14 N3 125.6(6)
C15 C14 C13 127.5(6)
N3 C14 C13 106.8(6)
C14 C15 C16 125.2(6)
C14 C15 C26 117.4(6)
C16 C15 C26 117.4(7)
N4 C16 C15 119.0(6)
N4 C16 C17 107.6(6)
C15 C16 C17 133.3(6)
C18 C17 C16 107.4(6)
C18 C17 H7 126.3
C16 C17 H7 126.3
C17 C18 C19 106.5(6)
C17 C18 H8 126.7
C19 C18 H8 126.7
N4 C19 C18 108.6(5)
N4 C19 C1 112.3(6)
C18 C19 C1 139.1(6)
C21 C20 C25 115.2(6)
C21 C20 C10 122.5(6)
C25 C20 C10 122.3(6)
F5 C21 C22 116.8(6)
F5 C21 C20 119.9(6)
C22 C21 C20 123.2(6)
F4 C22 C21 121.4(6)
F4 C22 C23 119.5(6)
C21 C22 C23 119.1(6)
F3 C23 C24 121.0(7)
F3 C23 C22 119.7(7)
C24 C23 C22 119.3(6)
F2 C24 C25 119.8(6)
F2 C24 C23 120.0(6)
C25 C24 C23 120.2(6)
F1 C25 C24 118.1(6)
F1 C25 C20 118.9(6)
C24 C25 C20 122.9(6)
C31 C26 C27 116.5(7)
C31 C26 C15 122.5(8)
C27 C26 C15 121.0(7)
F6 C27 C28 116.3(9)
F6 C27 C26 120.4(6)
C28 C27 C26 123.2(10)
F7 C28 C27 120.3(12)
F7 C28 C29 120.4(9)
C27 C28 C29 119.3(10)
F8 C29 C30 118.0(12)
F8 C29 C28 122.1(13)
C30 C29 C28 119.9(8)
F9 C30 C29 121.1(10)
F9 C30 C31 118.9(12)
C29 C30 C31 120.0(10)
F10 C31 C26 119.7(7)
F10 C31 C30 119.2(9)
C26 C31 C30 121.1(9)
C1 N1 C4 110.1(5)
C1 N1 Ga1 117.3(4)
C4 N1 Ga1 132.5(4)
C9 N2 C6 108.2(5)
C9 N2 Ga1 125.0(4)
C6 N2 Ga1 126.8(4)
C11 N3 C14 109.5(5)
C11 N3 Ga1 124.3(4)
C14 N3 Ga1 126.2(5)
C19 N4 C16 109.9(6)
C19 N4 Ga1 117.4(4)
C16 N4 Ga1 132.7(5)
N2 Ga1 N3 96.1(2)
N2 Ga1 N4 161.7(2)
N3 Ga1 N4 90.1(2)
N2 Ga1 N1 89.8(2)
N3 Ga1 N1 162.7(2)
N4 Ga1 N1 79.7(2)
N2 Ga1 N5 97.1(2)
N3 Ga1 N5 97.0(2)
N4 Ga1 N5 99.3(2)
N1 Ga1 N5 98.38(19)
C32 N5 C36 119.0(5)
C32 N5 Ga1 119.5(4)
C36 N5 Ga1 121.4(4)
N5 C32 C33 121.7(6)
N5 C32 H9 119.1
C33 C32 H9 119.1
C34 C33 C32 119.7(6)
C34 C33 H10 120.1
C32 C33 H10 120.1
C33 C34 C35 118.7(6)
C33 C34 H11 120.7
C35 C34 H11 120.7
C36 C35 C34 119.1(6)
C36 C35 H12 120.5
C34 C35 H12 120.5
N5 C36 C35 121.7(6)
N5 C36 H13 119.1
C35 C36 H13 119.1
C262 O14 C258 115.1(11)
O14 C262 C261 125.8(14)
C262 C261 O13 115(3)
C259 O13 C261 118(7)
O13 C259 C258 119(6)
O14 C258 C259 119.0(19)
N7 C42 C43 109.0(5)
N7 C42 C60 112.5(5)
C43 C42 C60 137.9(6)
C44 C43 C42 106.4(5)
C44 C43 H14 126.8
C42 C43 H14 126.8
C43 C44 C45 108.6(5)
C43 C44 H15 125.7
C45 C44 H15 125.7
N7 C45 C46 120.3(5)
N7 C45 C44 106.5(5)
C46 C45 C44 132.9(5)
C42 N7 C45 109.5(5)
C42 N7 Ga2 117.1(4)
C45 N7 Ga2 133.3(4)
C45 C46 C47 123.7(5)
C45 C46 C5 117.9(5)
C47 C46 C5 118.4(5)
N8 C47 C46 125.5(5)
N8 C47 C48 107.3(5)
C46 C47 C48 127.2(5)
C49 C48 C47 108.8(5)
C49 C48 H16 125.6
C47 C48 H16 125.6
C48 C49 C50 107.3(5)
C48 C49 H17 126.3
C50 C49 H17 126.3
N8 C50 C51 124.1(5)
N8 C50 C49 108.2(5)
C51 C50 C49 127.7(5)
C50 N8 C47 108.4(4)
C50 N8 Ga2 123.3(4)
C47 N8 Ga2 127.1(4)
C50 C51 C52 126.3(5)
C50 C51 C61 117.7(5)
C52 C51 C61 116.1(5)
N9 C52 C51 123.1(5)
N9 C52 C53 107.7(5)
C51 C52 C53 129.0(6)
C54 C53 C52 107.9(5)
C54 C53 H18 126.1
C52 C53 H18 126.1
C53 C54 C55 109.1(5)
C53 C54 H19 125.5
C55 C54 H19 125.5
C56 C55 N9 124.6(5)
C56 C55 C54 128.3(5)
N9 C55 C54 107.1(5)
C52 N9 C55 108.2(5)
C52 N9 Ga2 123.4(3)
C55 N9 Ga2 127.3(4)
C55 C56 C57 124.6(5)
C55 C56 C67 118.4(5)
C57 C56 C67 117.0(5)
N10 C57 C56 120.0(5)
N10 C57 C58 106.8(5)
C56 C57 C58 133.1(5)
C59 C58 C57 108.3(5)
C59 C58 H20 125.8
C57 C58 H20 125.8
C58 C59 C60 106.4(6)
C58 C59 H21 126.8
C60 C59 H21 126.8
N10 C60 C59 108.9(5)
N10 C60 C42 112.6(5)
C59 C60 C42 138.2(6)
C60 N10 C57 109.6(5)
C60 N10 Ga2 117.4(4)
C57 N10 Ga2 133.0(4)
N8 Ga2 N9 93.79(19)
N8 Ga2 N10 153.7(2)
N9 Ga2 N10 88.62(19)
N8 Ga2 N7 88.57(19)
N9 Ga2 N7 157.1(2)
N10 Ga2 N7 79.58(19)
N8 Ga2 N11 100.5(2)
N9 Ga2 N11 99.2(2)
N10 Ga2 N11 104.9(2)
N7 Ga2 N11 102.8(3)
C66 C61 C62 116.5(6)
C66 C61 C51 121.0(6)
C62 C61 C51 122.6(6)
F11 C62 C61 119.3(5)
F11 C62 C63 117.5(7)
C61 C62 C63 123.2(6)
F12 C63 C64 120.4(6)
F12 C63 C62 121.6(7)
C64 C63 C62 118.0(7)
F13 C64 C63 121.0(7)
F13 C64 C65 118.0(7)
C63 C64 C65 121.0(6)
F14 C65 C64 120.2(6)
F14 C65 C66 120.8(7)
C64 C65 C66 119.0(6)
F15 C66 C61 119.9(6)
F15 C66 C65 117.9(6)
C61 C66 C65 122.2(7)
C72 C67 C68 117.0(6)
C72 C67 C56 120.6(6)
C68 C67 C56 122.5(6)
F16 C68 C69 118.4(7)
F16 C68 C67 120.3(6)
C69 C68 C67 121.3(7)
F17 C69 C70 119.4(6)
F17 C69 C68 120.7(7)
C70 C69 C68 119.9(7)
F18 C70 C69 119.8(7)
F18 C70 C71 119.8(7)
C69 C70 C71 120.4(6)
F19 C71 C70 120.4(6)
F19 C71 C72 120.9(7)
C70 C71 C72 118.7(7)
F20 C72 C67 119.8(6)
F20 C72 C71 117.5(7)
C67 C72 C71 122.7(7)
C73 N11 C77 117.4(9)
C73 N11 Ga2 120.0(7)
C77 N11 Ga2 122.5(6)
N11 C73 C74 125.8(12)
N11 C73 H22 117.1
C74 C73 H22 117.1
C75 C74 C73 111.9(13)
C75 C74 H23 124.1
C73 C74 H23 124.1
C76 C75 C74 125.3(13)
C76 C75 H24 117.3
C74 C75 H24 117.3
C75 C76 C77 116.5(13)
C75 C76 H25 121.7
C77 C76 H25 121.7
N11 C77 C76 122.3(11)
N11 C77 H26 118.9
C76 C77 H26 118.9
N12 C78 C79 107.8(5)
N12 C78 C96 113.4(5)
C79 C78 C96 138.4(6)
C80 C79 C78 107.2(5)
C80 C79 H27 126.4
C78 C79 H27 126.4
C79 C80 C81 107.9(5)
C79 C80 H28 126.0
C81 C80 H28 126.0
N12 C81 C82 120.4(5)
N12 C81 C80 106.2(5)
C82 C81 C80 132.9(5)
C78 N12 C81 111.0(5)
C78 N12 Ga3 116.8(4)
C81 N12 Ga3 131.0(4)
C83 C82 C81 125.0(5)
C83 C82 C159 116.7(13)
C81 C82 C159 116.7(13)
C83 C82 C123 118.7(12)
C81 C82 C123 116.3(12)
N13 C83 C82 125.6(5)
N13 C83 C84 106.6(5)
C82 C83 C84 127.7(5)
C85 C84 C83 109.1(5)
C85 C84 H29 125.5
C83 C84 H29 125.5
C84 C85 C86 106.7(5)
C84 C85 H30 126.6
C86 C85 H30 126.6
N13 C86 C87 123.7(5)
N13 C86 C85 108.2(5)
C87 C86 C85 128.0(5)
C86 N13 C83 109.3(5)
C86 N13 Ga3 124.5(4)
C83 N13 Ga3 126.1(4)
C88 C87 C86 126.3(5)
C88 C87 C97 116.6(5)
C86 C87 C97 116.8(5)
N14 C88 C87 124.7(5)
N14 C88 C89 107.5(5)
C87 C88 C89 127.6(5)
C90 C89 C88 107.9(5)
C90 C89 H31 126.1
C88 C89 H31 126.1
C89 C90 C91 108.8(5)
C89 C90 H32 125.6
C91 C90 H32 125.6
N14 C91 C92 125.1(5)
N14 C91 C90 106.8(5)
C92 C91 C90 127.9(5)
C88 N14 C91 108.8(4)
C88 N14 Ga3 124.2(4)
C91 N14 Ga3 126.3(4)
C91 C92 C93 125.4(5)
C91 C92 C103 115.7(5)
C93 C92 C103 118.3(5)
N15 C93 C92 120.0(5)
N15 C93 C94 107.2(5)
C92 C93 C94 132.4(6)
C95 C94 C93 107.4(5)
C95 C94 H33 126.3
C93 C94 H33 126.3
C94 C95 C96 108.0(5)
C94 C95 H34 126.0
C96 C95 H34 126.0
N15 C96 C95 107.5(5)
N15 C96 C78 112.9(5)
C95 C96 C78 139.4(6)
C93 N15 C96 109.8(5)
C93 N15 Ga3 131.6(4)
C96 N15 Ga3 115.9(4)
N14 Ga3 N13 96.48(19)
N14 Ga3 N12 169.7(2)
N13 Ga3 N12 91.35(19)
N14 Ga3 N15 91.14(19)
N13 Ga3 N15 169.47(19)
N12 Ga3 N15 80.29(19)
N14 Ga3 N16 96.09(19)
N13 Ga3 N16 90.73(19)
N12 Ga3 N16 90.45(19)
N15 Ga3 N16 95.7(2)
N14 Ga3 N17 87.83(18)
N13 Ga3 N17 84.93(18)
N12 Ga3 N17 86.22(17)
N15 Ga3 N17 88.11(18)
N16 Ga3 N17 174.46(17)
C102 C97 C98 117.5(6)
C102 C97 C87 121.0(6)
C98 C97 C87 121.5(6)
F21 C98 C99 118.4(7)
F21 C98 C97 120.9(6)
C99 C98 C97 120.6(8)
F22 C99 C98 121.8(9)
F22 C99 C100 118.4(8)
C98 C99 C100 119.6(8)
F23 C100 C101 120.5(9)
F23 C100 C99 119.5(9)
C101 C100 C99 120.0(7)
C100 C101 F24 120.7(7)
C100 C101 C102 120.1(8)
F24 C101 C102 119.2(9)
F25 C102 C101 118.4(7)
F25 C102 C97 119.5(6)
C101 C102 C97 122.1(8)
C104 C103 C108 116.2(5)
C104 C103 C92 122.3(5)
C108 C103 C92 121.5(6)
F26 C104 C103 119.9(5)
F26 C104 C105 117.4(6)
C103 C104 C105 122.7(5)
F27 C105 C106 120.0(5)
F27 C105 C104 120.6(5)
C106 C105 C104 119.4(6)
F28 C106 C107 120.8(5)
F28 C106 C105 119.2(6)
C107 C106 C105 120.0(5)
F29 C107 C106 119.3(6)
F29 C107 C108 120.3(6)
C106 C107 C108 120.4(6)
F30 C108 C103 120.4(6)
F30 C108 C107 118.3(5)
C103 C108 C107 121.3(6)
C109 N16 C113 116.7(6)
C109 N16 Ga3 120.8(5)
C113 N16 Ga3 122.2(4)
N16 C109 C110 122.7(8)
N16 C109 H35 118.6
C110 C109 H35 118.6
C111 C110 C109 119.8(8)
C111 C110 H36 120.1
C109 C110 H36 120.1
C110 C111 C112 118.3(7)
C110 C111 H37 120.8
C112 C111 H37 120.8
C113 C112 C111 118.9(8)
C113 C112 H38 120.6
C111 C112 H38 120.6
N16 C113 C112 123.5(7)
N16 C113 H39 118.3
C112 C113 H39 118.3
C114 N17 C118 117.3(5)
C114 N17 Ga3 120.3(4)
C118 N17 Ga3 121.6(4)
N17 C114 C115 123.0(5)
N17 C114 H40 118.5
C115 C114 H40 118.5
C116 C115 C114 118.9(6)
C116 C115 H41 120.5
C114 C115 H41 120.5
C115 C116 C117 118.6(6)
C115 C116 H42 120.7
C117 C116 H42 120.7
C118 C117 C116 118.7(6)
C118 C117 H43 120.6
C116 C117 H43 120.6
N17 C118 C117 123.3(6)
N17 C118 H44 118.3
C117 C118 H44 118.3
N18 C119 C137 114.2(17)
N18 C119 C120 107.3(15)
C137 C119 C120 138.5(19)
C121 C120 C119 109.9(15)
C121 C120 H45 125.0
C119 C120 H45 125.0
C120 C121 C122 104.3(17)
C120 C121 H46 127.9
C122 C121 H46 127.9
N18 C122 C121 110(2)
N18 C122 C123 112(2)
C121 C122 C123 138(2)
C119 N18 C122 108.4(16)
C119 N18 Ga4 116.4(11)
C122 N18 Ga4 135.1(15)
C160 C123 C82 137(2)
C160 C123 C122 122(3)
C82 C123 C122 100.7(15)
N24 C124 C161 107.9(19)
N24 C124 C159 119(2)
C161 C124 C159 132.9(19)
C160 C125 C126 112.9(19)
C160 C125 H47 123.5
C126 C125 H47 123.5
C125 C126 C127 104.0(16)
C125 C126 H48 128.0
C127 C126 H48 128.0
N19 C127 C126 111.1(15)
N19 C127 C128 122.3(14)
C126 C127 C128 126.6(18)
C127 N19 C160 105.6(14)
C127 N19 Ga4 125.9(9)
C160 N19 Ga4 127.0(10)
C219 C128 C127 127.1(18)
C219 C128 C138 114.1(16)
C127 C128 C138 118.8(14)
C169 C129 C219 114.9(16)
C169 C129 H49 122.5
C219 C129 H49 122.5
C220 N20 C219 115.0(16)
C220 N20 Ga4 126.0(10)
C219 N20 Ga4 118.5(14)
C220 C133 C134 125.0(18)
C220 C133 C144 121.8(11)
C134 C133 C144 113.2(17)
N21 C134 C135 108(2)
N21 C134 C133 120(2)
C135 C134 C133 131.0(18)
C136 C135 C134 106.5(13)
C136 C135 H50 126.7
C134 C135 H50 126.7
C135 C136 C137 107.8(11)
C135 C136 H51 126.1
C137 C136 H51 126.1
N21 C137 C119 111.9(17)
N21 C137 C136 108.3(14)
C119 C137 C136 139.6(15)
N26 C173 C172 113(3)
N26 C173 C155 111(3)
C172 C173 C155 136(3)
N19 Ga4 N20 94.8(4)
N19 Ga4 N21 155.8(8)
N20 Ga4 N21 90.2(8)
N19 Ga4 N18 88.5(5)
N20 Ga4 N18 157.2(5)
N21 Ga4 N18 78.3(9)
N19 Ga4 N27 93.2(5)
N20 Ga4 N27 99.2(4)
N21 Ga4 N27 109.4(7)
N18 Ga4 N27 103.1(5)
C139 C138 C143 120.0
C139 C138 C128 117.5(11)
C143 C138 C128 122.2(11)
F31 C139 C138 121.7(11)
F31 C139 C140 118.3(11)
C138 C139 C140 120.0
F32 C140 C139 118.3(15)
F32 C140 C141 121.6(15)
C139 C140 C141 120.0
F33 C141 C142 126.2(15)
F33 C141 C140 113.7(15)
C142 C141 C140 120.0
F34 C142 C141 114.4(13)
F34 C142 C143 125.4(13)
C141 C142 C143 120.0
F35 C143 C142 116.4(10)
F35 C143 C138 123.6(10)
C142 C143 C138 120.0
C145 C144 C149 120.0
C145 C144 C133 120.1(7)
C149 C144 C133 119.8(7)
F36 C145 C144 119.7(10)
F36 C145 C146 119.7(10)
C144 C145 C146 120.0
F37 C146 C147 118.7(7)
F37 C146 C145 121.2(7)
C147 C146 C145 120.0
F38 C147 C146 120.0(7)
F38 C147 C148 119.9(7)
C146 C147 C148 120.0
F39 C148 C149 122.4(7)
F39 C148 C147 117.6(7)
C149 C148 C147 120.0
F40 C149 C148 117.5(7)
F40 C149 C144 122.5(7)
C148 C149 C144 120.0
N23 C155 C156 109.0(18)
N23 C155 C173 113(2)
C156 C155 C173 138(2)
C155 C156 C157 109(2)
C155 C156 H52 125.5
C157 C156 H52 125.5
C158 C157 C156 101(3)
C158 C157 H53 129.3
C156 C157 H53 129.3
C159 C158 N23 131(3)
C159 C158 C157 121(3)
N23 C158 C157 108(3)
C155 N23 C158 112.3(19)
C155 N23 Ga5 117.0(12)
C158 N23 Ga5 130.3(15)
C158 C159 C82 143(3)
C158 C159 C124 119(3)
C82 C159 C124 98.6(16)
C123 C160 C125 122(2)
C123 C160 N19 132(2)
C125 C160 N19 106.3(15)
C162 C161 C124 110.5(17)
C162 C161 H54 124.8
C124 C161 H54 124.8
C161 C162 C163 106.8(15)
C161 C162 H55 126.6
C163 C162 H55 126.6
N24 C163 C164 126.2(19)
N24 C163 C162 106.2(15)
C164 C163 C162 127.6(16)
C124 N24 C163 108.6(17)
C124 N24 Ga5 127.0(17)
C163 N24 Ga5 121.7(15)
C165 C164 C163 122.4(17)
C165 C164 C174 118.7(16)
C163 C164 C174 118.7(14)
C164 C165 C166 124.2(17)
C164 C165 N25 131(2)
C166 C165 N25 104.6(17)
C168 C166 C165 103.1(14)
C168 C166 H56 128.5
C165 C166 H56 128.5
C222 C168 C166 111.9(15)
C222 C168 H57 124.0
C166 C168 H57 124.0
C222 N25 C165 108(2)
C222 N25 Ga5 138(2)
C165 N25 Ga5 114(2)
C129 C169 C220 108.4(13)
C129 C169 H58 125.8
C220 C169 H58 125.8
N26 C170 C221 122.1(19)
N26 C170 C171 102.8(19)
C221 C170 C171 135(2)
C172 C171 C170 113(2)
C172 C171 H59 123.3
C170 C171 H59 123.3
C171 C172 C173 101(2)
C171 C172 H60 129.4
C173 C172 H60 129.4
C137 N21 C134 109(2)
C137 N21 Ga4 119.2(16)
C134 N21 Ga4 131(2)
C173 N26 C170 110(2)
C173 N26 Ga5 119.8(17)
C170 N26 Ga5 130.5(13)
N24 Ga5 N26 159.4(5)
N24 Ga5 N23 89.9(7)
N26 Ga5 N23 78.8(5)
N24 Ga5 N25 100.7(11)
N26 Ga5 N25 83.8(9)
N23 Ga5 N25 154.9(9)
N24 Ga5 N28 94.4(5)
N26 Ga5 N28 104.4(5)
N23 Ga5 N28 100.1(6)
N25 Ga5 N28 101.7(10)
C175 C174 C179 120.0
C175 C174 C164 118.5(8)
C179 C174 C164 121.4(8)
F41 C175 C174 119.2(9)
F41 C175 C176 120.8(9)
C174 C175 C176 120.0
F42 C176 C177 122.9(9)
F42 C176 C175 117.0(9)
C177 C176 C175 120.0
F43 C177 C176 120.0(9)
F43 C177 C178 120.0(9)
C176 C177 C178 120.0
F44 C178 C179 119.0(9)
F44 C178 C177 121.0(9)
C179 C178 C177 120.0
F45 C179 C178 120.2(8)
F45 C179 C174 119.7(8)
C178 C179 C174 120.0
C181 C180 C185 120.0
C181 C180 C221 120.3(11)
C185 C180 C221 119.6(11)
F46 C181 C182 120.1(11)
F46 C181 C180 119.8(11)
C182 C181 C180 120.0
F47 C182 C181 117.2(13)
F47 C182 C183 122.5(12)
C181 C182 C183 120.0
F48 C183 C182 120.2(14)
F48 C183 C184 119.4(14)
C182 C183 C184 120.0
F49 C184 C185 119.2(13)
F49 C184 C183 120.8(13)
C185 C184 C183 120.0
F50 C185 C184 113.1(18)
F50 C185 C180 125.5(18)
C184 C185 C180 120.0
C218 O1 C216 116.5(18)
O1 C216 C215 109.2(15)
C215 O2 C217 103.8(17)
C218 C217 O2 108.9(16)
O1 C218 C217 109.1(19)
C203 N27 C207 120.0
C203 N27 Ga4 117.9(6)
C207 N27 Ga4 121.9(6)
C204 C203 N27 120.0
C204 C203 H61 120.0
N27 C203 H61 120.0
C203 C204 C205 120.0
C203 C204 H62 120.0
C205 C204 H62 120.0
C206 C205 C204 120.0
C206 C205 H63 120.0
C204 C205 H63 120.0
C205 C206 C207 120.0
C205 C206 H64 120.0
C207 C206 H64 120.0
C206 C207 N27 120.0
C206 C207 H65 120.0
N27 C207 H65 120.0
C208 N28 C212 120.0
C208 N28 Ga5 121.4(8)
C212 N28 Ga5 118.4(8)
C209 C208 N28 120.0
C209 C208 H66 120.0
N28 C208 H66 120.0
C208 C209 C210 120.0
C208 C209 H67 120.0
C210 C209 H67 120.0
C211 C210 C209 120.0
C211 C210 H68 120.0
C209 C210 H68 120.0
C210 C211 C212 120.0
C210 C211 H69 120.0
C212 C211 H69 120.0
C211 C212 N28 120.0
C211 C212 H70 120.0
N28 C212 H70 120.0
C170 C221 C222 123(2)
C170 C221 C180 119.6(15)
C222 C221 C180 117(2)
C133 C220 N20 125.7(16)
C133 C220 C169 128.7(13)
N20 C220 C169 105.6(14)
N25 C222 C168 112.7(18)
N25 C222 C221 120(2)
C168 C222 C221 127.7(18)
C128 C219 N20 128(2)
C128 C219 C129 135.7(19)
N20 C219 C129 96.0(19)
C223 O3 C225 111.8(16)
C224 O4 C226 105.5(17)
O3 C223 C224 106.6(16)
O4 C224 C223 110.1(17)
O3 C225 C226 108.9(18)
O4 C226 C225 113.1(19)
O5 C227 C230 116.2(18)
O5 C228 C229 121.3(17)
C229 O6 C230 122.8(18)
C227 O5 C228 121.6(17)
O6 C229 C228 110.3(18)
O6 C230 C227 114.0(18)
C233 C232 C231 109.5(19)
C237 C236 C235 109.5(18)
C232 C233 C234 118(2)
C234 C235 C236 111.2(18)
C233 C234 C235 114(2)
C244 C243 C242 109.4(18)
C241 C242 C243 110.2(18)
C239 C240 C241 112.4(18)
C240 C241 C242 110.9(18)
O2 C215 C216 112.8(18)
C240 C239 C238 114.1(19)
C249 O10 C252 89(3)
C250 O9 C251 109(4)
O9 C250 C249 89(3)
O10 C252 C251 104(4)
O10 C252 C249 45.3(18)
C251 C252 C249 99(3)
O9 C251 C252 86(3)
O10 C249 C250 102(4)
O10 C249 C252 45.4(18)
C250 C249 C252 94(3)
O12 C263 C264 104(3)
C263 C264 O11 102(2)
C265 O11 C264 105(2)
C265 O11 C266 50.3(15)
C264 O11 C266 92(2)
C263 O12 C266 121(4)
C269 C268 C267 112.1(18)
C270 C269 C268 115.5(19)
C271 C270 C269 120.4(19)
C270 C271 C272 119.0(19)
C273 C272 C271 118.2(19)
O12 C266 C265 89(3)
O12 C266 O11 95(3)
C265 C266 O11 50.4(16)
O11 C265 C266 79(2)

loop_
_geom_bond_atom_site_label_1
_geom_bond_atom_site_label_2
_geom_bond_distance
C1 N1 1.345(8)
C1 C2 1.433(8)
C1 C19 1.445(8)
C2 C3 1.375(9)
C2 H1 0.9500
C3 C4 1.423(9)
C3 H2 0.9500
C4 N1 1.386(7)
C4 C5 1.402(9)
C5 C6 1.415(8)
C5 C46 1.500(7)
C6 N2 1.401(7)
C6 C7 1.421(9)
C7 C8 1.390(8)
C7 H3 0.9500
C8 C9 1.428(9)
C8 H4 0.9500
C9 N2 1.376(8)
C9 C10 1.422(7)
C10 C11 1.414(9)
C10 C20 1.480(9)
C11 N3 1.360(8)
C11 C12 1.454(7)
C12 C13 1.343(10)
C12 H5 0.9500
C13 C14 1.438(9)
C13 H6 0.9500
C14 C15 1.390(10)
C14 N3 1.393(8)
C15 C16 1.418(10)
C15 C26 1.506(9)
C16 N4 1.361(8)
C16 C17 1.423(10)
C17 C18 1.394(9)
C17 H7 0.9500
C18 C19 1.417(10)
C18 H8 0.9500
C19 N4 1.356(8)
C20 C21 1.387(9)
C20 C25 1.396(9)
C21 F5 1.357(7)
C21 C22 1.373(10)
C22 F4 1.336(8)
C22 C23 1.392(10)
C23 F3 1.321(8)
C23 C24 1.370(10)
C24 F2 1.350(8)
C24 C25 1.364(10)
C25 F1 1.341(7)
C26 C31 1.357(11)
C26 C27 1.386(12)
C27 F6 1.362(11)
C27 C28 1.367(12)
C28 F7 1.360(13)
C28 C29 1.367(17)
C29 F8 1.344(10)
C29 C30 1.348(17)
C30 F9 1.320(12)
C30 C31 1.422(12)
C31 F10 1.315(11)
N1 Ga1 1.942(5)
N2 Ga1 1.920(5)
N3 Ga1 1.923(5)
N4 Ga1 1.938(5)
Ga1 N5 2.096(5)
N5 C32 1.329(7)
N5 C36 1.346(8)
C32 C33 1.384(9)
C32 H9 0.9500
C33 C34 1.368(9)
C33 H10 0.9500
C34 C35 1.382(10)
C34 H11 0.9500
C35 C36 1.381(9)
C35 H12 0.9500
C36 H13 0.9500
O14 C262 1.329(17)
O14 C258 1.341(17)
C262 C261 1.35(2)
C261 O13 1.54(8)
O13 C259 1.12(8)
C259 C258 1.54(4)
C42 N7 1.369(7)
C42 C43 1.414(9)
C42 C60 1.432(8)
C43 C44 1.390(8)
C43 H14 0.9500
C44 C45 1.431(8)
C44 H15 0.9500
C45 N7 1.380(7)
C45 C46 1.386(8)
N7 Ga2 1.939(5)
C46 C47 1.411(8)
C47 N8 1.403(6)
C47 C48 1.425(8)
C48 C49 1.375(8)
C48 H16 0.9500
C49 C50 1.437(8)
C49 H17 0.9500
C50 N8 1.385(7)
C50 C51 1.393(7)
N8 Ga2 1.928(5)
C51 C52 1.399(8)
C51 C61 1.503(8)
C52 N9 1.388(8)
C52 C53 1.431(8)
C53 C54 1.357(9)
C53 H18 0.9500
C54 C55 1.421(9)
C54 H19 0.9500
C55 C56 1.395(9)
C55 N9 1.403(7)
N9 Ga2 1.935(5)
C56 C57 1.405(9)
C56 C67 1.490(7)
C57 N10 1.369(7)
C57 C58 1.432(9)
C58 C59 1.384(9)
C58 H20 0.9500
C59 C60 1.417(8)
C59 H21 0.9500
C60 N10 1.365(8)
N10 Ga2 1.936(5)
Ga2 N11 2.030(6)
C61 C66 1.378(9)
C61 C62 1.383(10)
C62 F11 1.355(8)
C62 C63 1.389(10)
C63 F12 1.322(9)
C63 C64 1.373(10)
C64 F13 1.331(7)
C64 C65 1.377(11)
C65 F14 1.336(8)
C65 C66 1.388(9)
C66 F15 1.332(8)
C67 C72 1.378(10)
C67 C68 1.389(10)
C68 F16 1.321(9)
C68 C69 1.386(9)
C69 F17 1.343(9)
C69 C70 1.365(11)
C70 F18 1.333(7)
C70 C71 1.381(11)
C71 F19 1.323(9)
C71 C72 1.382(9)
C72 F20 1.327(8)
N11 C73 1.265(12)
N11 C77 1.304(11)
C73 C74 1.446(17)
C73 H22 0.9500
C74 C75 1.336(18)
C74 H23 0.9500
C75 C76 1.298(18)
C75 H24 0.9500
C76 C77 1.425(15)
C76 H25 0.9500
C77 H26 0.9500
C78 N12 1.353(8)
C78 C79 1.421(8)
C78 C96 1.429(8)
C79 C80 1.383(9)
C79 H27 0.9500
C80 C81 1.435(8)
C80 H28 0.9500
C81 N12 1.370(7)
C81 C82 1.415(9)
N12 Ga3 1.933(4)
C82 C83 1.396(8)
C82 C159 1.50(4)
C82 C123 1.52(3)
C83 N13 1.383(7)
C83 C84 1.426(8)
C84 C85 1.366(8)
C84 H29 0.9500
C85 C86 1.431(8)
C85 H30 0.9500
C86 N13 1.368(7)
C86 C87 1.423(8)
N13 Ga3 1.932(5)
C87 C88 1.399(8)
C87 C97 1.494(8)
C88 N14 1.376(7)
C88 C89 1.449(8)
C89 C90 1.347(9)
C89 H31 0.9500
C90 C91 1.439(8)
C90 H32 0.9500
C91 N14 1.398(7)
C91 C92 1.406(9)
N14 Ga3 1.917(4)
C92 C93 1.408(8)
C92 C103 1.500(8)
C93 N15 1.354(7)
C93 C94 1.432(9)
C94 C95 1.366(9)
C94 H33 0.9500
C95 C96 1.407(9)
C95 H34 0.9500
C96 N15 1.371(7)
N15 Ga3 1.944(5)
Ga3 N16 2.207(5)
Ga3 N17 2.396(5)
C97 C102 1.376(10)
C97 C98 1.404(10)
C98 F21 1.298(9)
C98 C99 1.378(11)
C99 F22 1.315(10)
C99 C100 1.394(13)
C100 F23 1.344(9)
C100 C101 1.356(13)
C101 F24 1.367(10)
C101 C102 1.372(10)
C102 F25 1.336(9)
C103 C104 1.378(9)
C103 C108 1.384(8)
C104 F26 1.353(7)
C104 C105 1.386(9)
C105 F27 1.350(7)
C105 C106 1.361(8)
C106 F28 1.346(6)
C106 C107 1.353(9)
C107 F29 1.332(7)
C107 C108 1.393(9)
C108 F30 1.316(8)
N16 C109 1.328(9)
N16 C113 1.340(9)
C109 C110 1.378(11)
C109 H35 0.9500
C110 C111 1.348(12)
C110 H36 0.9500
C111 C112 1.377(12)
C111 H37 0.9500
C112 C113 1.362(10)
C112 H38 0.9500
C113 H39 0.9500
N17 C114 1.338(7)
N17 C118 1.340(7)
C114 C115 1.380(9)
C114 H40 0.9500
C115 C116 1.371(9)
C115 H41 0.9500
C116 C117 1.391(10)
C116 H42 0.9500
C117 C118 1.367(9)
C117 H43 0.9500
C118 H44 0.9500
C119 N18 1.35(3)
C119 C137 1.40(2)
C119 C120 1.41(2)
C120 C121 1.36(3)
C120 H45 0.9500
C121 C122 1.42(2)
C121 H46 0.9500
C122 N18 1.36(3)
C122 C123 1.76(4)
N18 Ga4 1.956(12)
C123 C160 1.11(3)
C124 N24 1.38(3)
C124 C161 1.37(3)
C124 C159 1.81(3)
C125 C160 1.36(3)
C125 C126 1.36(3)
C125 H47 0.9500
C126 C127 1.42(2)
C126 H48 0.9500
C127 N19 1.37(2)
C127 C128 1.42(2)
N19 C160 1.44(2)
N19 Ga4 1.895(13)
C128 C219 1.22(4)
C128 C138 1.494(17)
C129 C169 1.33(2)
C129 C219 1.56(3)
C129 H49 0.9500
N20 C220 1.406(18)
N20 C219 1.50(2)
N20 Ga4 1.932(9)
C133 C220 1.34(3)
C133 C134 1.45(2)
C133 C144 1.55(2)
C134 N21 1.37(3)
C134 C135 1.42(2)
C135 C136 1.370(18)
C135 H50 0.9500
C136 C137 1.424(17)
C136 H51 0.9500
C137 N21 1.33(3)
C173 N26 1.27(4)
C173 C172 1.44(4)
C173 C155 1.52(4)
Ga4 N21 1.93(3)
Ga4 N27 2.070(7)
C138 C139 1.3900
C138 C143 1.3900
C139 F31 1.339(19)
C139 C140 1.3900
C140 F32 1.28(2)
C140 C141 1.3900
C141 F33 1.339(15)
C141 C142 1.3900
C142 F34 1.279(17)
C142 C143 1.3900
C143 F35 1.275(15)
C144 C145 1.3900
C144 C149 1.3900
C145 F36 1.30(2)
C145 C146 1.3900
C146 F37 1.320(10)
C146 C147 1.3900
C147 F38 1.330(9)
C147 C148 1.3900
C148 F39 1.309(11)
C148 C149 1.3900
C149 F40 1.297(10)
C155 N23 1.29(2)
C155 C156 1.39(3)
C156 C157 1.50(3)
C156 H52 0.9500
C157 C158 1.45(2)
C157 H53 0.9500
C158 C159 1.09(5)
C158 N23 1.41(4)
N23 Ga5 1.954(16)
C161 C162 1.34(2)
C161 H54 0.9500
C162 C163 1.44(2)
C162 H55 0.9500
C163 N24 1.38(2)
C163 C164 1.42(2)
N24 Ga5 1.923(16)
C164 C165 1.39(2)
C164 C174 1.534(17)
C165 C166 1.46(2)
C165 N25 1.51(3)
C166 C168 1.39(2)
C166 H56 0.9500
C168 C222 1.35(2)
C168 H57 0.9500
N25 C222 1.25(4)
N25 Ga5 1.95(3)
C169 C220 1.47(2)
C169 H58 0.9500
C170 N26 1.38(2)
C170 C221 1.40(3)
C170 C171 1.42(3)
C171 C172 1.33(4)
C171 H59 0.9500
C172 H60 0.9500
N26 Ga5 1.944(11)
Ga5 N28 2.034(11)
C174 C175 1.3900
C174 C179 1.3900
C175 F41 1.359(14)
C175 C176 1.3900
C176 F42 1.254(12)
C176 C177 1.3900
C177 F43 1.290(12)
C177 C178 1.3900
C178 F44 1.286(13)
C178 C179 1.3900
C179 F45 1.334(12)
C180 C181 1.3900
C180 C185 1.3900
C180 C221 1.52(2)
C181 F46 1.267(14)
C181 C182 1.3900
C182 F47 1.357(19)
C182 C183 1.3900
C183 F48 1.316(16)
C183 C184 1.3900
C184 F49 1.386(17)
C184 C185 1.3900
C185 F50 1.17(3)
O1 C218 1.33(3)
O1 C216 1.38(2)
C216 C215 1.46(3)
C238 C239 1.55(2)
O2 C215 1.45(3)
O2 C217 1.54(3)
C217 C218 1.48(3)
N27 C203 1.3900
N27 C207 1.3900
C203 C204 1.3900
C203 H61 0.9500
C204 C205 1.3900
C204 H62 0.9500
C205 C206 1.3900
C205 H63 0.9500
C206 C207 1.3900
C206 H64 0.9500
C207 H65 0.9500
N28 C208 1.3900
N28 C212 1.3900
C208 C209 1.3900
C208 H66 0.9500
C209 C210 1.3900
C209 H67 0.9500
C210 C211 1.3900
C210 H68 0.9500
C211 C212 1.3900
C211 H69 0.9500
C212 H70 0.9500
C221 C222 1.40(2)
O3 C223 1.416(16)
O3 C225 1.423(17)
O4 C224 1.370(17)
O4 C226 1.432(17)
C223 C224 1.534(18)
C225 C226 1.490(18)
C227 O5 1.404(14)
C227 C230 1.447(17)
C228 O5 1.442(16)
C228 C229 1.472(16)
O6 C229 1.415(15)
O6 C230 1.443(16)
C231 C232 1.601(19)
C232 C233 1.515(19)
C237 C236 1.543(19)
C236 C235 1.574(19)
C233 C234 1.529(19)
C235 C234 1.560(19)
C243 C244 1.57(2)
C243 C242 1.57(2)
C242 C241 1.57(2)
C240 C239 1.55(2)
C240 C241 1.57(2)
O10 C249 1.45(2)
O10 C252 1.45(2)
O9 C250 1.43(2)
O9 C251 1.47(2)
C250 C249 1.51(2)
C252 C251 1.49(2)
C252 C249 2.03(6)
C263 O12 1.29(3)
C263 C264 1.47(3)
C264 O11 1.64(3)
O11 C265 1.48(3)
O11 C266 1.89(5)
O12 C266 1.46(3)
C267 C268 1.580(19)
C268 C269 1.57(2)
C269 C270 1.524(18)
C270 C271 1.516(18)
C271 C272 1.534(19)
C272 C273 1.537(19)
C266 C265 1.48(3)

loop_
_geom_hbond_atom_site_label_D
_geom_hbond_atom_site_label_H
_geom_hbond_atom_site_label_A
_geom_hbond_distance_DH
_geom_hbond_distance_HA
_geom_hbond_distance_DA
_geom_hbond_angle_DHA
_geom_hbond_site_symmetry_A
C12 H5 F13 0.95 2.48 3.283(8) 142.0 4_576
C36 H13 N3 0.95 2.67 3.166(8) 113.5 .
C49 H17 F29 0.95 2.52 3.368(7) 148.3 3_566
C73 H22 N7 0.95 2.62 3.209(13) 120.3 .
C74 H23 F36 0.95 2.54 3.12(2) 120.0 2_655
C76 H25 O3 0.95 2.43 3.13(2) 130.5 2_655
C77 H26 N9 0.95 2.59 3.146(11) 117.9 .
C89 H31 F42 0.95 2.62 3.547(12) 165.5 4_566
C94 H33 F16 0.95 2.59 3.485(8) 156.4 2_545
C112 H38 F46 0.95 2.54 3.209(13) 127.8 4_566
C114 H40 N12 0.95 2.56 3.115(7) 117.3 .
C117 H43 F5 0.95 2.60 3.281(8) 128.9 4_565
C118 H44 N14 0.95 2.60 3.129(8) 115.6 .
C162 H55 O10 0.95 2.35 3.06(4) 131.4 .
C166 H56 F18 0.95 2.47 3.029(16) 117.2 3_665
C166 H56 F22 0.95 2.59 3.384(17) 140.8 4_565
C168 H57 F19 0.95 2.59 3.256(19) 127.9 3_665
C169 H58 O4 0.95 2.57 3.483(18) 160.3 4_565
C208 H66 F41 0.95 2.32 3.093(19) 138.3 .
C212 H70 N23 0.95 2.67 3.170(19) 113.3 .
C12 H5 F13 0.95 2.48 3.283(8) 142.0 4_576
C36 H13 N3 0.95 2.67 3.166(8) 113.5 .

loop_
_geom_torsion_atom_site_label_1
_geom_torsion_atom_site_label_2
_geom_torsion_atom_site_label_3
_geom_torsion_atom_site_label_4
_geom_torsion
N1 C1 C2 C3 0.4(6)
C19 C1 C2 C3 175.5(7)
C1 C2 C3 C4 -1.1(6)
C2 C3 C4 N1 1.5(6)
C2 C3 C4 C5 -173.4(6)
N1 C4 C5 C6 -3.8(8)
C3 C4 C5 C6 170.5(6)
N1 C4 C5 C46 177.5(5)
C3 C4 C5 C46 -8.2(9)
C4 C5 C6 N2 5.2(9)
C46 C5 C6 N2 -176.1(5)
C4 C5 C6 C7 -169.2(5)
C46 C5 C6 C7 9.6(8)
N2 C6 C7 C8 -0.6(6)
C5 C6 C7 C8 174.6(5)
C6 C7 C8 C9 -0.7(6)
C7 C8 C9 N2 1.7(6)
C7 C8 C9 C10 -179.6(6)
N2 C9 C10 C11 -3.9(9)
C8 C9 C10 C11 177.5(6)
N2 C9 C10 C20 -180.0(5)
C8 C9 C10 C20 1.5(9)
C9 C10 C11 N3 -0.6(9)
C20 C10 C11 N3 175.4(5)
C9 C10 C11 C12 -176.0(6)
C20 C10 C11 C12 0.1(9)
N3 C11 C12 C13 -1.0(7)
C10 C11 C12 C13 175.0(6)
C11 C12 C13 C14 -0.3(7)
C12 C13 C14 C15 -174.2(7)
C12 C13 C14 N3 1.5(7)
N3 C14 C15 C16 -2.6(11)
C13 C14 C15 C16 172.3(7)
N3 C14 C15 C26 177.6(6)
C13 C14 C15 C26 -7.6(10)
C14 C15 C16 N4 5.0(10)
C26 C15 C16 N4 -175.1(6)
C14 C15 C16 C17 -169.9(7)
C26 C15 C16 C17 10.0(11)
N4 C16 C17 C18 -0.4(7)
C15 C16 C17 C18 174.9(7)
C16 C17 C18 C19 -0.3(7)
C17 C18 C19 N4 0.8(7)
C17 C18 C19 C1 -178.3(7)
N1 C1 C19 N4 -3.2(7)
C2 C1 C19 N4 -178.2(6)
N1 C1 C19 C18 175.8(7)
C2 C1 C19 C18 0.9(13)
C11 C10 C20 C21 69.4(7)
C9 C10 C20 C21 -114.3(6)
C11 C10 C20 C25 -109.7(6)
C9 C10 C20 C25 66.7(7)
C25 C20 C21 F5 179.7(5)
C10 C20 C21 F5 0.6(9)
C25 C20 C21 C22 1.8(9)
C10 C20 C21 C22 -177.4(6)
F5 C21 C22 F4 1.9(9)
C20 C21 C22 F4 179.8(6)
F5 C21 C22 C23 179.4(5)
C20 C21 C22 C23 -2.6(10)
F4 C22 C23 F3 -1.6(9)
C21 C22 C23 F3 -179.1(6)
F4 C22 C23 C24 179.6(6)
C21 C22 C23 C24 2.0(10)
F3 C23 C24 F2 -0.6(9)
C22 C23 C24 F2 178.2(6)
F3 C23 C24 C25 -179.5(6)
C22 C23 C24 C25 -0.7(9)
F2 C24 C25 F1 -1.6(8)
C23 C24 C25 F1 177.3(5)
F2 C24 C25 C20 -179.0(5)
C23 C24 C25 C20 -0.1(9)
C21 C20 C25 F1 -177.8(5)
C10 C20 C25 F1 1.4(8)
C21 C20 C25 C24 -0.4(8)
C10 C20 C25 C24 178.7(6)
C14 C15 C26 C31 104.8(9)
C16 C15 C26 C31 -75.1(10)
C14 C15 C26 C27 -75.2(10)
C16 C15 C26 C27 104.9(9)
C31 C26 C27 F6 -179.5(8)
C15 C26 C27 F6 0.6(13)
C31 C26 C27 C28 -0.9(14)
C15 C26 C27 C28 179.1(9)
F6 C27 C28 F7 1.2(14)
C26 C27 C28 F7 -177.4(9)
F6 C27 C28 C29 -179.5(9)
C26 C27 C28 C29 1.9(16)
F7 C28 C29 F8 -1.0(16)
C27 C28 C29 F8 179.8(9)
F7 C28 C29 C30 178.5(10)
C27 C28 C29 C30 -0.7(16)
F8 C29 C30 F9 -0.3(16)
C28 C29 C30 F9 -179.8(10)
F8 C29 C30 C31 178.3(9)
C28 C29 C30 C31 -1.2(17)
C27 C26 C31 F10 179.6(9)
C15 C26 C31 F10 -0.4(14)
C27 C26 C31 C30 -1.0(14)
C15 C26 C31 C30 178.9(8)
F9 C30 C31 F10 0.1(15)
C29 C30 C31 F10 -178.6(10)
F9 C30 C31 C26 -179.2(9)
C29 C30 C31 C26 2.1(16)
C2 C1 N1 C4 0.6(6)
C19 C1 N1 C4 -175.9(5)
C2 C1 N1 Ga1 -177.8(4)
C19 C1 N1 Ga1 5.7(6)
C5 C4 N1 C1 174.5(5)
C3 C4 N1 C1 -1.3(6)
C5 C4 N1 Ga1 -7.4(8)
C3 C4 N1 Ga1 176.8(4)
C10 C9 N2 C6 179.2(5)
C8 C9 N2 C6 -2.1(6)
C10 C9 N2 Ga1 1.1(8)
C8 C9 N2 Ga1 179.8(4)
C5 C6 N2 C9 -173.7(5)
C7 C6 N2 C9 1.6(6)
C5 C6 N2 Ga1 4.4(8)
C7 C6 N2 Ga1 179.7(4)
C10 C11 N3 C14 -174.2(6)
C12 C11 N3 C14 1.9(7)
C10 C11 N3 Ga1 7.4(8)
C12 C11 N3 Ga1 -176.5(4)
C15 C14 N3 C11 173.6(6)
C13 C14 N3 C11 -2.1(7)
C15 C14 N3 Ga1 -8.0(9)
C13 C14 N3 Ga1 176.3(4)
C18 C19 N4 C16 -1.1(7)
C1 C19 N4 C16 178.3(5)
C18 C19 N4 Ga1 -179.9(4)
C1 C19 N4 Ga1 -0.6(6)
C15 C16 N4 C19 -175.1(6)
C17 C16 N4 C19 0.9(7)
C15 C16 N4 Ga1 3.5(9)
C17 C16 N4 Ga1 179.5(4)
C36 N5 C32 C33 -1.5(10)
Ga1 N5 C32 C33 176.0(5)
N5 C32 C33 C34 1.1(11)
C32 C33 C34 C35 -0.6(11)
C33 C34 C35 C36 0.6(11)
C32 N5 C36 C35 1.6(10)
Ga1 N5 C36 C35 -175.9(5)
C34 C35 C36 N5 -1.1(11)
C258 O14 C262 C261 0(2)
O14 C262 C261 O13 1(4)
C262 C261 O13 C259 -20(9)
C261 O13 C259 C258 34(9)
C262 O14 C258 C259 13(2)
O13 C259 C258 O14 -33(6)
N7 C42 C43 C44 1.7(8)
C60 C42 C43 C44 -167.9(8)
C42 C43 C44 C45 0.3(8)
C43 C44 C45 N7 -2.1(8)
C43 C44 C45 C46 171.5(7)
C43 C42 N7 C45 -3.0(8)
C60 C42 N7 C45 169.4(6)
C43 C42 N7 Ga2 -179.6(5)
C60 C42 N7 Ga2 -7.1(7)
C46 C45 N7 C42 -171.4(6)
C44 C45 N7 C42 3.1(7)
C46 C45 N7 Ga2 4.3(10)
C44 C45 N7 Ga2 178.9(5)
N7 C45 C46 C47 3.9(10)
C44 C45 C46 C47 -168.9(7)
N7 C45 C46 C5 -179.0(6)
C44 C45 C46 C5 8.1(11)
C4 C5 C46 C45 -103.8(7)
C6 C5 C46 C45 77.4(7)
C4 C5 C46 C47 73.4(7)
C6 C5 C46 C47 -105.4(6)
C45 C46 C47 N8 -0.7(10)
C5 C46 C47 N8 -177.7(5)
C45 C46 C47 C48 -179.5(6)
C5 C46 C47 C48 3.5(9)
N8 C47 C48 C49 -0.7(7)
C46 C47 C48 C49 178.3(6)
C47 C48 C49 C50 0.8(7)
C48 C49 C50 N8 -0.6(7)
C48 C49 C50 C51 178.9(6)
C51 C50 N8 C47 -179.3(6)
C49 C50 N8 C47 0.1(6)
C51 C50 N8 Ga2 11.9(8)
C49 C50 N8 Ga2 -168.6(4)
C46 C47 N8 C50 -178.7(6)
C48 C47 N8 C50 0.3(6)
C46 C47 N8 Ga2 -10.4(8)
C48 C47 N8 Ga2 168.6(4)
N8 C50 C51 C52 6.8(10)
C49 C50 C51 C52 -172.6(6)
N8 C50 C51 C61 -173.8(5)
C49 C50 C51 C61 6.8(10)
C50 C51 C52 N9 -4.8(10)
C61 C51 C52 N9 175.8(5)
C50 C51 C52 C53 170.4(6)
C61 C51 C52 C53 -9.0(10)
N9 C52 C53 C54 0.7(7)
C51 C52 C53 C54 -175.0(6)
C52 C53 C54 C55 -0.7(8)
C53 C54 C55 C56 -179.3(6)
C53 C54 C55 N9 0.4(7)
C51 C52 N9 C55 175.6(6)
C53 C52 N9 C55 -0.4(7)
C51 C52 N9 Ga2 -15.5(8)
C53 C52 N9 Ga2 168.5(4)
C56 C55 N9 C52 179.8(6)
C54 C55 N9 C52 0.0(7)
C56 C55 N9 Ga2 11.5(9)
C54 C55 N9 Ga2 -168.3(4)
N9 C55 C56 C57 1.6(10)
C54 C55 C56 C57 -178.7(7)
N9 C55 C56 C67 -177.8(6)
C54 C55 C56 C67 1.9(10)
C55 C56 C57 N10 -5.6(10)
C67 C56 C57 N10 173.8(6)
C55 C56 C57 C58 171.5(7)
C67 C56 C57 C58 -9.1(11)
N10 C57 C58 C59 1.5(8)
C56 C57 C58 C59 -175.9(8)
C57 C58 C59 C60 -0.8(8)
C58 C59 C60 N10 -0.2(8)
C58 C59 C60 C42 172.2(8)
N7 C42 C60 N10 0.3(8)
C43 C42 C60 N10 169.7(8)
N7 C42 C60 C59 -171.8(8)
C43 C42 C60 C59 -2.5(16)
C59 C60 N10 C57 1.2(8)
C42 C60 N10 C57 -173.3(6)
C59 C60 N10 Ga2 -178.9(5)
C42 C60 N10 Ga2 6.6(7)
C56 C57 N10 C60 176.2(6)
C58 C57 N10 C60 -1.6(8)
C56 C57 N10 Ga2 -3.7(10)
C58 C57 N10 Ga2 178.5(5)
C50 C51 C61 C66 97.8(7)
C52 C51 C61 C66 -82.7(7)
C50 C51 C61 C62 -81.8(7)
C52 C51 C61 C62 97.6(7)
C66 C61 C62 F11 -177.5(5)
C51 C61 C62 F11 2.1(9)
C66 C61 C62 C63 1.8(9)
C51 C61 C62 C63 -178.5(6)
F11 C62 C63 F12 0.0(11)
C61 C62 C63 F12 -179.4(7)
F11 C62 C63 C64 178.7(6)
C61 C62 C63 C64 -0.7(11)
F12 C63 C64 F13 -1.6(10)
C62 C63 C64 F13 179.8(6)
F12 C63 C64 C65 177.8(6)
C62 C63 C64 C65 -0.9(10)
F13 C64 C65 F14 0.3(8)
C63 C64 C65 F14 -179.1(6)
F13 C64 C65 C66 -179.3(5)
C63 C64 C65 C66 1.3(9)
C62 C61 C66 F15 180.0(5)
C51 C61 C66 F15 0.3(8)
C62 C61 C66 C65 -1.4(8)
C51 C61 C66 C65 179.0(5)
F14 C65 C66 F15 -1.1(8)
C64 C65 C66 F15 178.5(5)
F14 C65 C66 C61 -179.7(5)
C64 C65 C66 C61 -0.2(9)
C55 C56 C67 C72 93.1(9)
C57 C56 C67 C72 -86.3(8)
C55 C56 C67 C68 -87.1(9)
C57 C56 C67 C68 93.4(9)
C72 C67 C68 F16 179.2(8)
C56 C67 C68 F16 -0.5(12)
C72 C67 C68 C69 -2.3(13)
C56 C67 C68 C69 177.9(8)
F16 C68 C69 F17 0.4(15)
C67 C68 C69 F17 -178.1(9)
F16 C68 C69 C70 179.8(9)
C67 C68 C69 C70 1.3(15)
F17 C69 C70 F18 -1.2(15)
C68 C69 C70 F18 179.4(9)
F17 C69 C70 C71 -179.6(10)
C68 C69 C70 C71 1.0(16)
F18 C70 C71 F19 0.6(16)
C69 C70 C71 F19 179.0(10)
F18 C70 C71 C72 179.4(9)
C69 C70 C71 C72 -2.2(16)
C68 C67 C72 F20 179.8(8)
C56 C67 C72 F20 -0.4(11)
C68 C67 C72 C71 1.1(13)
C56 C67 C72 C71 -179.1(8)
F19 C71 C72 F20 1.2(15)
C70 C71 C72 F20 -177.6(9)
F19 C71 C72 C67 180.0(9)
C70 C71 C72 C67 1.1(15)
C77 N11 C73 C74 -8(2)
Ga2 N11 C73 C74 176.5(12)
N11 C73 C74 C75 11(2)
C73 C74 C75 C76 -9(3)
C74 C75 C76 C77 5(3)
C73 N11 C77 C76 2.0(18)
Ga2 N11 C77 C76 177.8(10)
C75 C76 C77 N11 -1(2)
N12 C78 C79 C80 0.0(7)
C96 C78 C79 C80 -171.9(7)
C78 C79 C80 C81 0.4(7)
C79 C80 C81 N12 -0.8(7)
C79 C80 C81 C82 171.2(6)
C79 C78 N12 C81 -0.6(6)
C96 C78 N12 C81 173.6(5)
C79 C78 N12 Ga3 -169.0(4)
C96 C78 N12 Ga3 5.2(6)
C82 C81 N12 C78 -172.3(5)
C80 C81 N12 C78 0.8(6)
C82 C81 N12 Ga3 -6.1(8)
C80 C81 N12 Ga3 167.1(4)
N12 C81 C82 C83 7.0(9)
C80 C81 C82 C83 -164.1(6)
N12 C81 C82 C159 172.5(10)
C80 C81 C82 C159 1.5(13)
N12 C81 C82 C123 -171.1(9)
C80 C81 C82 C123 17.9(12)
C81 C82 C83 N13 -1.2(9)
C159 C82 C83 N13 -166.7(11)
C123 C82 C83 N13 176.9(10)
C81 C82 C83 C84 174.4(6)
C159 C82 C83 C84 8.9(13)
C123 C82 C83 C84 -7.5(12)
N13 C83 C84 C85 2.0(7)
C82 C83 C84 C85 -174.3(6)
C83 C84 C85 C86 -0.7(7)
C84 C85 C86 N13 -0.8(7)
C84 C85 C86 C87 177.8(6)
C87 C86 N13 C83 -176.6(5)
C85 C86 N13 C83 2.1(6)
C87 C86 N13 Ga3 2.9(8)
C85 C86 N13 Ga3 -178.5(4)
C82 C83 N13 C86 173.9(5)
C84 C83 N13 C86 -2.5(6)
C82 C83 N13 Ga3 -5.5(8)
C84 C83 N13 Ga3 178.1(4)
N13 C86 C87 C88 -2.6(10)
C85 C86 C87 C88 179.0(6)
N13 C86 C87 C97 170.7(5)
C85 C86 C87 C97 -7.7(9)
C86 C87 C88 N14 -0.1(10)
C97 C87 C88 N14 -173.4(6)
C86 C87 C88 C89 174.7(6)
C97 C87 C88 C89 1.4(10)
N14 C88 C89 C90 0.8(7)
C87 C88 C89 C90 -174.8(6)
C88 C89 C90 C91 1.7(8)
C89 C90 C91 N14 -3.5(7)
C89 C90 C91 C92 171.7(6)
C87 C88 N14 C91 172.7(6)
C89 C88 N14 C91 -3.0(7)
C87 C88 N14 Ga3 2.1(8)
C89 C88 N14 Ga3 -173.6(4)
C92 C91 N14 C88 -171.4(6)
C90 C91 N14 C88 4.0(6)
C92 C91 N14 Ga3 -1.0(9)
C90 C91 N14 Ga3 174.4(4)
N14 C91 C92 C93 2.4(10)
C90 C91 C92 C93 -172.0(6)
N14 C91 C92 C103 173.4(5)
C90 C91 C92 C103 -0.9(9)
C91 C92 C93 N15 -6.3(9)
C103 C92 C93 N15 -177.1(5)
C91 C92 C93 C94 164.9(6)
C103 C92 C93 C94 -6.0(9)
N15 C93 C94 C95 1.8(7)
C92 C93 C94 C95 -170.2(6)
C93 C94 C95 C96 0.7(7)
C94 C95 C96 N15 -3.0(7)
C94 C95 C96 C78 170.9(7)
N12 C78 C96 N15 1.7(7)
C79 C78 C96 N15 173.3(7)
N12 C78 C96 C95 -171.9(7)
C79 C78 C96 C95 -0.3(13)
C92 C93 N15 C96 169.5(5)
C94 C93 N15 C96 -3.7(6)
C92 C93 N15 Ga3 9.3(8)
C94 C93 N15 Ga3 -163.9(4)
C95 C96 N15 C93 4.2(6)
C78 C96 N15 C93 -171.5(5)
C95 C96 N15 Ga3 167.8(4)
C78 C96 N15 Ga3 -7.8(6)
C88 C87 C97 C102 72.6(8)
C86 C87 C97 C102 -101.3(7)
C88 C87 C97 C98 -108.9(7)
C86 C87 C97 C98 77.2(8)
C102 C97 C98 F21 -178.5(6)
C87 C97 C98 F21 2.9(9)
C102 C97 C98 C99 -1.1(10)
C87 C97 C98 C99 -179.7(6)
F21 C98 C99 F22 -5.4(12)
C97 C98 C99 F22 177.1(7)
F21 C98 C99 C100 179.6(7)
C97 C98 C99 C100 2.1(12)
F22 C99 C100 F23 3.0(13)
C98 C99 C100 F23 178.2(7)
F22 C99 C100 C101 -177.1(8)
C98 C99 C100 C101 -1.9(13)
F23 C100 C101 F24 -0.4(13)
C99 C100 C101 F24 179.6(8)
F23 C100 C101 C102 -179.4(7)
C99 C100 C101 C102 0.6(13)
C100 C101 C102 F25 -180.0(7)
F24 C101 C102 F25 1.0(11)
C100 C101 C102 C97 0.4(12)
F24 C101 C102 C97 -178.6(7)
C98 C97 C102 F25 -179.8(6)
C87 C97 C102 F25 -1.2(9)
C98 C97 C102 C101 -0.1(10)
C87 C97 C102 C101 178.5(6)
C91 C92 C103 C104 -70.7(8)
C93 C92 C103 C104 101.0(7)
C91 C92 C103 C108 107.3(7)
C93 C92 C103 C108 -81.0(8)
C108 C103 C104 F26 -179.2(6)
C92 C103 C104 F26 -1.1(10)
C108 C103 C104 C105 -1.8(10)
C92 C103 C104 C105 176.3(6)
F26 C104 C105 F27 -0.3(10)
C103 C104 C105 F27 -177.7(6)
F26 C104 C105 C106 178.5(6)
C103 C104 C105 C106 1.1(11)
F27 C105 C106 F28 -1.1(10)
C104 C105 C106 F28 -179.8(6)
F27 C105 C106 C107 179.0(7)
C104 C105 C106 C107 0.2(11)
F28 C106 C107 F29 -0.2(11)
C105 C106 C107 F29 179.7(7)
F28 C106 C107 C108 179.4(7)
C105 C106 C107 C108 -0.6(11)
C104 C103 C108 F30 180.0(6)
C92 C103 C108 F30 1.8(10)
C104 C103 C108 C107 1.4(10)
C92 C103 C108 C107 -176.8(7)
F29 C107 C108 F30 0.8(11)
C106 C107 C108 F30 -178.8(7)
F29 C107 C108 C103 179.4(7)
C106 C107 C108 C103 -0.2(12)
C113 N16 C109 C110 -1.7(12)
Ga3 N16 C109 C110 -175.6(7)
N16 C109 C110 C111 0.2(15)
C109 C110 C111 C112 1.9(15)
C110 C111 C112 C113 -2.3(13)
C109 N16 C113 C112 1.3(11)
Ga3 N16 C113 C112 175.0(6)
C111 C112 C113 N16 0.7(13)
C118 N17 C114 C115 -3.5(10)
Ga3 N17 C114 C115 166.5(6)
N17 C114 C115 C116 3.2(12)
C114 C115 C116 C117 -1.0(12)
C115 C116 C117 C118 -0.5(12)
C114 N17 C118 C117 1.8(10)
Ga3 N17 C118 C117 -168.1(6)
C116 C117 C118 N17 0.1(12)
N18 C119 C120 C121 -2(2)
C137 C119 C120 C121 177(3)
C119 C120 C121 C122 -1(2)
C120 C121 C122 N18 4(3)
C120 C121 C122 C123 -173(3)
C137 C119 N18 C122 -174.8(19)
C120 C119 N18 C122 4(2)
C137 C119 N18 Ga4 2(2)
C120 C119 N18 Ga4 -178.7(11)
C121 C122 N18 C119 -5(3)
C123 C122 N18 C119 172.3(19)
C121 C122 N18 Ga4 178.7(14)
C123 C122 N18 Ga4 -4(3)
C83 C82 C123 C160 -95(4)
C81 C82 C123 C160 83(4)
C83 C82 C123 C122 81.9(17)
C81 C82 C123 C122 -99.9(15)
N18 C122 C123 C160 -11(4)
C121 C122 C123 C160 165(3)
N18 C122 C123 C82 171.3(19)
C121 C122 C123 C82 -12(4)
C160 C125 C126 C127 -4(3)
C125 C126 C127 N19 2(2)
C125 C126 C127 C128 -177.5(18)
C126 C127 N19 C160 0(2)
C128 C127 N19 C160 179.8(16)
C126 C127 N19 Ga4 166.8(14)
C128 C127 N19 Ga4 -14(2)
N19 C127 C128 C219 2(4)
C126 C127 C128 C219 -178(3)
N19 C127 C128 C138 -176.7(15)
C126 C127 C128 C138 3(3)
C220 C133 C134 N21 6(3)
C144 C133 C134 N21 -175.3(15)
C220 C133 C134 C135 -160.8(17)
C144 C133 C134 C135 18(2)
N21 C134 C135 C136 0(2)
C133 C134 C135 C136 168.3(17)
C134 C135 C136 C137 -0.8(17)
N18 C119 C137 N21 -3(2)
C120 C119 C137 N21 179(2)
N18 C119 C137 C136 171.5(17)
C120 C119 C137 C136 -7(4)
C135 C136 C137 N21 1.4(18)
C135 C136 C137 C119 -173(2)
C127 N19 Ga4 N20 18.7(15)
C160 N19 Ga4 N20 -177.6(13)
C127 N19 Ga4 N21 120(2)
C160 N19 Ga4 N21 -76(3)
C127 N19 Ga4 N18 176.1(15)
C160 N19 Ga4 N18 -20.2(14)
C127 N19 Ga4 N27 -80.9(15)
C160 N19 Ga4 N27 82.9(14)
C219 C128 C138 C139 113(2)
C127 C128 C138 C139 -68.7(17)
C219 C128 C138 C143 -74(2)
C127 C128 C138 C143 105.1(17)
C143 C138 C139 F31 179.1(13)
C128 C138 C139 F31 -7.0(14)
C143 C138 C139 C140 0.0
C128 C138 C139 C140 174.0(11)
F31 C139 C140 F32 4.5(15)
C138 C139 C140 F32 -176.4(15)
F31 C139 C140 C141 -179.1(12)
C138 C139 C140 C141 0.0
F32 C140 C141 F33 -5.5(16)
C139 C140 C141 F33 178.3(13)
F32 C140 C141 C142 176.2(15)
C139 C140 C141 C142 0.0
F33 C141 C142 F34 -3.5(17)
C140 C141 C142 F34 174.5(14)
F33 C141 C142 C143 -178.0(15)
C140 C141 C142 C143 0.0
F34 C142 C143 F35 5.1(15)
C141 C142 C143 F35 179.0(13)
F34 C142 C143 C138 -173.9(16)
C141 C142 C143 C138 0.0
C139 C138 C143 F35 -178.9(14)
C128 C138 C143 F35 7.4(15)
C139 C138 C143 C142 0.0
C128 C138 C143 C142 -173.7(12)
C220 C133 C144 C145 69.3(14)
C134 C133 C144 C145 -109.1(12)
C220 C133 C144 C149 -114.4(13)
C134 C133 C144 C149 67.2(13)
C149 C144 C145 F36 -171.3(12)
C133 C144 C145 F36 5.0(14)
C149 C144 C145 C146 0.0
C133 C144 C145 C146 176.3(11)
F36 C145 C146 F37 -5.1(14)
C144 C145 C146 F37 -176.4(11)
F36 C145 C146 C147 171.3(12)
C144 C145 C146 C147 0.0
F37 C146 C147 F38 -5.3(11)
C145 C146 C147 F38 178.2(10)
F37 C146 C147 C148 176.5(10)
C145 C146 C147 C148 0.0
F38 C147 C148 F39 3.2(11)
C146 C147 C148 F39 -178.5(11)
F38 C147 C148 C149 -178.2(10)
C146 C147 C148 C149 0.0
F39 C148 C149 F40 -1.0(11)
C147 C148 C149 F40 -179.5(10)
F39 C148 C149 C144 178.5(12)
C147 C148 C149 C144 0.0
C145 C144 C149 F40 179.5(11)
C133 C144 C149 F40 3.2(13)
C145 C144 C149 C148 0.0
C133 C144 C149 C148 -176.3(10)
N26 C173 C155 N23 -4(3)
C172 C173 C155 N23 -177(3)
N26 C173 C155 C156 178(2)
C172 C173 C155 C156 4(5)
N23 C155 C156 C157 -3(2)
C173 C155 C156 C157 175(2)
C155 C156 C157 C158 4(3)
C156 C157 C158 C159 179(4)
C156 C157 C158 N23 -3(3)
C156 C155 N23 C158 2(2)
C173 C155 N23 C158 -178(2)
C156 C155 N23 Ga5 -172.4(13)
C173 C155 N23 Ga5 8(2)
C159 C158 N23 C155 179(4)
C157 C158 N23 C155 1(3)
C159 C158 N23 Ga5 -9(6)
C157 C158 N23 Ga5 173.9(15)
N23 C158 C159 C82 179(3)
C157 C158 C159 C82 -3(7)
N23 C158 C159 C124 -1(6)
C157 C158 C159 C124 177(2)
C83 C82 C159 C158 72(6)
C81 C82 C159 C158 -95(5)
C83 C82 C159 C124 -108.4(14)
C81 C82 C159 C124 84.8(16)
N24 C124 C159 C158 -5(4)
C161 C124 C159 C158 180(3)
N24 C124 C159 C82 174.6(18)
C161 C124 C159 C82 0(3)
C82 C123 C160 C125 6(5)
C122 C123 C160 C125 -171(2)
C82 C123 C160 N19 -177(2)
C122 C123 C160 N19 6(4)
C126 C125 C160 C123 -178(3)
C126 C125 C160 N19 4(2)
C127 N19 C160 C123 -180(3)
Ga4 N19 C160 C123 14(3)
C127 N19 C160 C125 -2.4(19)
Ga4 N19 C160 C125 -168.8(13)
N24 C124 C161 C162 3(2)
C159 C124 C161 C162 178(2)
C124 C161 C162 C163 -2(2)
C161 C162 C163 N24 1.0(17)
C161 C162 C163 C164 -178.8(16)
C161 C124 N24 C163 -2(2)
C159 C124 N24 C163 -178.0(18)
C161 C124 N24 Ga5 -163.5(13)
C159 C124 N24 Ga5 21(3)
C164 C163 N24 C124 -179.5(17)
C162 C163 N24 C124 0.7(18)
C164 C163 N24 Ga5 -17(2)
C162 C163 N24 Ga5 163.3(11)
N24 C163 C164 C165 -2(3)
C162 C163 C164 C165 178.0(15)
N24 C163 C164 C174 173.2(13)
C162 C163 C164 C174 -7(2)
C163 C164 C165 C166 -171.5(15)
C174 C164 C165 C166 14(2)
C163 C164 C165 N25 13(3)
C174 C164 C165 N25 -162(2)
C164 C165 C166 C168 -175.6(15)
N25 C165 C166 C168 1.3(19)
C165 C166 C168 C222 -1.1(18)
C164 C165 N25 C222 175.4(18)
C166 C165 N25 C222 -1(3)
C164 C165 N25 Ga5 -2(3)
C166 C165 N25 Ga5 -178.8(14)
C219 C129 C169 C220 -1(2)
N26 C170 C171 C172 -3(2)
C221 C170 C171 C172 174(2)
C170 C171 C172 C173 0(2)
N26 C173 C172 C171 4(3)
C155 C173 C172 C171 177(3)
C119 C137 N21 C134 174.6(16)
C136 C137 N21 C134 -1(2)
C119 C137 N21 Ga4 2(2)
C136 C137 N21 Ga4 -174.0(12)
C135 C134 N21 C137 1(2)
C133 C134 N21 C137 -169.0(15)
C135 C134 N21 Ga4 172.4(14)
C133 C134 N21 Ga4 2(3)
C172 C173 N26 C170 -6(3)
C155 C173 N26 C170 178.6(17)
C172 C173 N26 Ga5 172.2(14)
C155 C173 N26 Ga5 -3(3)
C221 C170 N26 C173 -172(2)
C171 C170 N26 C173 6(2)
C221 C170 N26 Ga5 9(2)
C171 C170 N26 Ga5 -172.6(12)
C165 C164 C174 C175 90.2(15)
C163 C164 C174 C175 -84.9(15)
C165 C164 C174 C179 -86.7(15)
C163 C164 C174 C179 98.1(14)
C179 C174 C175 F41 -179.6(12)
C164 C174 C175 F41 3.4(14)
C179 C174 C175 C176 0.0
C164 C174 C175 C176 -177.0(11)
F41 C175 C176 F42 2.0(13)
C174 C175 C176 F42 -177.6(14)
F41 C175 C176 C177 179.6(12)
C174 C175 C176 C177 0.0
F42 C176 C177 F43 -4.2(13)
C175 C176 C177 F43 178.4(12)
F42 C176 C177 C178 177.4(14)
C175 C176 C177 C178 0.0
F43 C177 C178 F44 0.7(15)
C176 C177 C178 F44 179.0(13)
F43 C177 C178 C179 -178.4(12)
C176 C177 C178 C179 0.0
F44 C178 C179 F45 -1.7(14)
C177 C178 C179 F45 177.3(13)
F44 C178 C179 C174 -179.1(13)
C177 C178 C179 C174 0.0
C175 C174 C179 F45 -177.3(13)
C164 C174 C179 F45 -0.4(14)
C175 C174 C179 C178 0.0
C164 C174 C179 C178 176.9(11)
C185 C180 C181 F46 176.1(15)
C221 C180 C181 F46 -5.3(17)
C185 C180 C181 C182 0.0
C221 C180 C181 C182 178.6(15)
F46 C181 C182 F47 -2.8(15)
C180 C181 C182 F47 173.3(17)
F46 C181 C182 C183 -176.1(15)
C180 C181 C182 C183 0.0
F47 C182 C183 F48 -0.1(17)
C181 C182 C183 F48 172.8(16)
F47 C182 C183 C184 -172.9(18)
C181 C182 C183 C184 0.0
F48 C183 C184 F49 5.0(18)
C182 C183 C184 F49 177.8(15)
F48 C183 C184 C185 -172.9(16)
C182 C183 C184 C185 0.0
F49 C184 C185 F50 14.9(19)
C183 C184 C185 F50 -167.3(19)
F49 C184 C185 C180 -177.9(15)
C183 C184 C185 C180 0.0
C181 C180 C185 F50 166(2)
C221 C180 C185 F50 -13(2)
C181 C180 C185 C184 0.0
C221 C180 C185 C184 -178.6(14)
C218 O1 C216 C215 -56(3)
C215 O2 C217 C218 59(2)
C216 O1 C218 C217 59(3)
O2 C217 C218 O1 -60(2)
C207 N27 C203 C204 0.0
Ga4 N27 C203 C204 174.7(8)
N27 C203 C204 C205 0.0
C203 C204 C205 C206 0.0
C204 C205 C206 C207 0.0
C205 C206 C207 N27 0.0
C203 N27 C207 C206 0.0
Ga4 N27 C207 C206 -174.4(8)
C212 N28 C208 C209 0.0
Ga5 N28 C208 C209 -174.6(11)
N28 C208 C209 C210 0.0
C208 C209 C210 C211 0.0
C209 C210 C211 C212 0.0
C210 C211 C212 N28 0.0
C208 N28 C212 C211 0.0
Ga5 N28 C212 C211 174.8(11)
N26 C170 C221 C222 6(3)
C171 C170 C221 C222 -171(2)
N26 C170 C221 C180 -177.0(14)
C171 C170 C221 C180 6(3)
C181 C180 C221 C170 123.5(15)
C185 C180 C221 C170 -58.0(19)
C181 C180 C221 C222 -59.7(18)
C185 C180 C221 C222 118.9(15)
C134 C133 C220 N20 -1(2)
C144 C133 C220 N20 -178.8(11)
C134 C133 C220 C169 177.1(15)
C144 C133 C220 C169 -1(2)
C219 N20 C220 C133 175.0(19)
Ga4 N20 C220 C133 -14(2)
C219 N20 C220 C169 -3.1(19)
Ga4 N20 C220 C169 168.2(8)
C129 C169 C220 C133 -175.8(15)
C129 C169 C220 N20 2.2(16)
C165 N25 C222 C168 0(3)
Ga5 N25 C222 C168 177(3)
C165 N25 C222 C221 -178.7(17)
Ga5 N25 C222 C221 -2(4)
C166 C168 C222 N25 1(2)
C166 C168 C222 C221 179.5(16)
C170 C221 C222 N25 -10(3)
C180 C221 C222 N25 173(2)
C170 C221 C222 C168 170.8(17)
C180 C221 C222 C168 -6(3)
C127 C128 C219 N20 -2(5)
C138 C128 C219 N20 177(2)
C127 C128 C219 C129 -180(3)
C138 C128 C219 C129 -1(5)
C220 N20 C219 C128 -176(3)
Ga4 N20 C219 C128 12(4)
C220 N20 C219 C129 2(2)
Ga4 N20 C219 C129 -169.5(10)
C169 C129 C219 C128 177(3)
C169 C129 C219 N20 -1(2)
C225 O3 C223 C224 59(2)
C226 O4 C224 C223 65(2)
O3 C223 C224 O4 -66(2)
C223 O3 C225 C226 -55(3)
C224 O4 C226 C225 -61(3)
O3 C225 C226 O4 56(3)
C230 C227 O5 C228 -17(3)
C229 C228 O5 C227 11(4)
C230 O6 C229 C228 36(3)
O5 C228 C229 O6 -18(3)
C229 O6 C230 C227 -44(3)
O5 C227 C230 O6 31(3)
C231 C232 C233 C234 -162(3)
C237 C236 C235 C234 -90(3)
C232 C233 C234 C235 -140(3)
C236 C235 C234 C233 -110(3)
C244 C243 C242 C241 -84(3)
C239 C240 C241 C242 -179(3)
C243 C242 C241 C240 -177(2)
C217 O2 C215 C216 -59(2)
O1 C216 C215 O2 57(2)
C241 C240 C239 C238 -64(4)
C251 O9 C250 C249 -83(4)
C249 O10 C252 C251 88(4)
C250 O9 C251 C252 82(4)
O10 C252 C251 O9 -81(4)
C249 C252 C251 O9 -35(3)
C252 O10 C249 C250 -84(4)
O9 C250 C249 O10 81(4)
O9 C250 C249 C252 35(3)
O12 C263 C264 O11 52(4)
C263 C264 O11 C265 6(3)
C263 C264 O11 C266 -43(3)
C264 C263 O12 C266 -36(6)
C267 C268 C269 C270 121(3)
C268 C269 C270 C271 123(3)
C269 C270 C271 C272 178(3)
C270 C271 C272 C273 136(3)
C263 O12 C266 C265 -45(5)
C263 O12 C266 O11 5(5)
C265 O11 C266 O12 -85(3)
C264 O11 C266 O12 24(3)
C264 O11 C266 C265 108(3)
C264 O11 C265 C266 -80(3)
O12 C266 C265 O11 97(3)
